data_4318759
loop_
_publ_author_name
'Franck Gascoin'
'Slavi C. Sevov'

_publ_section_title
;
 Synthesis and Characterization of K38Nb7As24 and Cs9Nb2As6: The First
 Mixed-Valence Transition-Metal Zintl Phases
;
_journal_name_full 'Inorganic Chemistry'
_journal_page_first 5920
_journal_page_last 5924
_journal_paper_doi 10.1021/ic020250b
_journal_volume 41
_journal_year 2002
_chemical_formula_moiety K38Nb7As24
_chemical_formula_sum 'As24 K38 Nb7'
_chemical_formula_weight 3934.25
_chemical_name_common K38Nb7As24
_chemical_name_systematic
;
   ?
;
_space_group_IT_number 63
_symmetry_cell_setting orthorhombic
_symmetry_space_group_name_Hall '-C 2c 2'
_symmetry_space_group_name_H-M 'C m c m'
_atom_sites_solution_hydrogens geom
_atom_sites_solution_primary direct
_atom_sites_solution_secondary difmap
_audit_creation_method SHELXL-97
_cell_angle_alpha 90.00
_cell_angle_beta 90.00
_cell_angle_gamma 90.00
_cell_formula_units_Z 4
_cell_length_a 10.4974(7)
_cell_length_b 23.915(2)
_cell_length_c 36.047(2)
_cell_measurement_reflns_used 25
_cell_measurement_temperature 293(2)
_cell_measurement_theta_max 19.743
_cell_measurement_theta_min 11.698
_cell_volume 9049.4(11)
_computing_cell_refinement CAD4_(Enraf-Nonius,_1977)
_computing_data_collection CAD4_(Enraf-Nonius,_1977)
_computing_data_reduction SDS_Package_(Enraf-Nonius,_1985)
_computing_molecular_graphics 'SHELXTL (Siemens, 1994)'
_computing_publication_material 'SHELXTL (Siemens, 1994)'
_computing_structure_refinement 'SHELXL-97 (Sheldrick, 1997)'
_computing_structure_solution 'SHELXS-97 (Sheldrick, 1990)'
_diffrn_ambient_temperature 293(2)
_diffrn_measured_fraction_theta_full 0.999
_diffrn_measured_fraction_theta_max 0.999
_diffrn_measurement_device_type Enraf_Nonius_Cad4
_diffrn_measurement_method omega-2theta
_diffrn_radiation_monochromator graphite
_diffrn_radiation_source 'fine-focus sealed tube'
_diffrn_radiation_type MoK\a
_diffrn_radiation_wavelength 0.71073
_diffrn_reflns_av_R_equivalents 0.0808
_diffrn_reflns_av_sigmaI/netI 0.0951
_diffrn_reflns_limit_h_max 12
_diffrn_reflns_limit_h_min 0
_diffrn_reflns_limit_k_max 28
_diffrn_reflns_limit_k_min 0
_diffrn_reflns_limit_l_max 42
_diffrn_reflns_limit_l_min -42
_diffrn_reflns_number 8439
_diffrn_reflns_theta_full 24.99
_diffrn_reflns_theta_max 24.99
_diffrn_reflns_theta_min 2.04
_diffrn_standards_interval_count 200
_diffrn_standards_interval_time 120
_diffrn_standards_number 3
_exptl_absorpt_coefficient_mu 11.329
_exptl_absorpt_correction_T_max 0.31929
_exptl_absorpt_correction_T_min 0.19819
_exptl_absorpt_correction_type psi-scan
_exptl_absorpt_process_details 'average of 4 psi-scans reflections'
_exptl_crystal_colour black
_exptl_crystal_density_diffrn 2.888
_exptl_crystal_density_meas ?
_exptl_crystal_density_method 'not measured'
_exptl_crystal_description plate
_exptl_crystal_F_000 7204
_exptl_crystal_size_max 0.16
_exptl_crystal_size_mid 0.16
_exptl_crystal_size_min 0.08
_refine_diff_density_max 2.712
_refine_diff_density_min -1.207
_refine_diff_density_rms 0.298
_refine_ls_extinction_coef 0.000004(8)
_refine_ls_extinction_expression Fc^*^=kFc[1+0.001xFc^2^\l^3^/sin(2\q)]^-1/4^
_refine_ls_extinction_method SHELXL
_refine_ls_goodness_of_fit_ref 1.008
_refine_ls_hydrogen_treatment mixed
_refine_ls_matrix_type full
_refine_ls_number_parameters 194
_refine_ls_number_reflns 4295
_refine_ls_number_restraints 0
_refine_ls_restrained_S_all 1.008
_refine_ls_R_factor_all 0.1118
_refine_ls_R_factor_gt 0.0598
_refine_ls_shift/su_max 0.001
_refine_ls_shift/su_mean 0.000
_refine_ls_structure_factor_coef Fsqd
_refine_ls_weighting_details 'calc w=1/[\s^2^(Fo^2^)+(0.0825P)^2^+6.2925P] where P=(Fo^2^+2Fc^2^)/3'
_refine_ls_weighting_scheme calc
_refine_ls_wR_factor_gt 0.1340
_refine_ls_wR_factor_ref 0.1570
_reflns_number_gt 2772
_reflns_number_total 4295
_reflns_threshold_expression >2sigma(I)
_cod_data_source_file ic020250b_1.cif
_cod_data_source_block k38nb7as24
_cod_depositor_comments
;
The following automatic conversions were performed:

'_exptl_absorpt_correction_type' tag value 'psi-scans' was replaced
with 'psi-scan' value.

Automatic conversion script
Id: cif_fix_values 1646 2011-03-28 12:23:43Z adriana 

The following automatic conversions were performed:

'_exptl_crystal_density_meas' value 'not measured' was changed to '?'
- the value is perceived as not measured.

Automatic conversion script
Id: cif_fix_values 3008 2015-01-20 13:52:24Z robertas 
;
_cod_original_cell_volume 9049.2(11)
_cod_database_code 4318759

loop_
_symmetry_equiv_pos_as_xyz
'x, y, z'
'-x, -y, z+1/2'
'-x, y, -z+1/2'
'x, -y, -z'
'x+1/2, y+1/2, z'
'-x+1/2, -y+1/2, z+1/2'
'-x+1/2, y+1/2, -z+1/2'
'x+1/2, -y+1/2, -z'
'-x, -y, -z'
'x, y, -z-1/2'
'x, -y, z-1/2'
'-x, y, z'
'-x+1/2, -y+1/2, -z'
'x+1/2, y+1/2, -z-1/2'
'x+1/2, -y+1/2, z-1/2'
'-x+1/2, y+1/2, z'

loop_
_atom_site_label
_atom_site_type_symbol
_atom_site_fract_x
_atom_site_fract_y
_atom_site_fract_z
_atom_site_U_iso_or_equiv
_atom_site_adp_type
_atom_site_occupancy
_atom_site_symmetry_multiplicity
_atom_site_calc_flag
_atom_site_refinement_flags
_atom_site_disorder_assembly
_atom_site_disorder_group
Nb1 Nb 0.0000 -0.20461(6) 0.29376(5) 0.0177(4) Uani 1 2 d S . .
Nb2 Nb 0.5000 0.52333(6) 0.45359(5) 0.0184(4) Uani 1 2 d S . .
Nb3 Nb 0.0000 0.09695(9) 0.2500 0.0157(5) Uani 1 4 d S . .
Nb4 Nb 0.0000 0.32181(7) 0.42644(5) 0.0205(4) Uani 1 2 d S . .
As1 As 0.0000 -0.13068(8) 0.34058(6) 0.0261(5) Uani 1 2 d S . .
As2 As 0.0000 -0.30192(8) 0.31892(7) 0.0299(5) Uani 1 2 d S . .
As3 As -0.18799(18) -0.18473(7) 0.2500 0.0195(4) Uani 1 2 d S . .
As4 As 0.69290(14) 0.54296(5) 0.41730(4) 0.0261(3) Uani 1 1 d . . .
As5 As 0.5000 0.42657(7) 0.48407(6) 0.0232(5) Uani 1 2 d S . .
As6 As 0.20143(18) 0.03697(7) 0.2500 0.0236(4) Uani 1 2 d S . .
As7 As 0.0000 0.15914(8) 0.30541(5) 0.0226(5) Uani 1 2 d S . .
As8 As 0.0000 0.37165(8) 0.36453(6) 0.0249(5) Uani 1 2 d S . .
As9 As 0.0000 0.39381(9) 0.47567(6) 0.0316(5) Uani 1 2 d S . .
As10 As 0.20017(14) 0.26434(5) 0.43460(4) 0.0267(3) Uani 1 1 d . . .
K1 K 0.0000 -0.0678(2) 0.2500 0.0248(13) Uani 1 4 d S . .
K2 K 0.2512(4) 0.35065(14) 0.51587(12) 0.0557(11) Uani 1 1 d . . .
K3 K 0.2013(3) 0.26864(12) 0.34159(9) 0.0319(7) Uani 1 1 d . . .
K4 K 0.0000 0.16220(16) 0.40280(12) 0.0293(10) Uani 1 2 d S . .
K5 K 0.2812(3) -0.08028(13) 0.19281(9) 0.0350(8) Uani 1 1 d . . .
K6 K 0.2918(3) 0.39852(12) 0.41331(8) 0.0304(7) Uani 1 1 d . . .
K7 K 0.1927(4) 0.5000 0.5000 0.0266(9) Uani 1 2 d S . .
K8 K 0.2762(4) 0.18155(16) 0.2500 0.0272(10) Uani 1 2 d S . .
K9 K 0.0000 0.2752(3) 0.2500 0.0430(19) Uani 1 4 d S . .
K10 K 0.5000 0.0750(4) 0.2500 0.063(3) Uani 1 4 d S . .
K11 K 0.0000 0.01565(17) 0.34244(13) 0.0333(11) Uani 1 2 d S . .
K12 K 0.0000 0.4906(2) 0.41034(16) 0.0465(13) Uani 1 2 d S . .
K13 K 0.2698(3) 0.10574(14) 0.33685(10) 0.0446(9) Uani 1 1 d . . .
K14 K 0.0000 0.2400(3) 0.50788(15) 0.0583(16) Uani 1 2 d S . .
K15 K 0.0000 -0.2380(4) 0.39764(19) 0.080(2) Uani 1 2 d S . .
K16 K 0.0000 0.6345(8) 0.4221(5) 0.195(15) Uani 0.50 2 d SP . .

loop_
_atom_site_aniso_label
_atom_site_aniso_U_11
_atom_site_aniso_U_22
_atom_site_aniso_U_33
_atom_site_aniso_U_23
_atom_site_aniso_U_13
_atom_site_aniso_U_12
Nb1 0.0171(9) 0.0171(8) 0.0190(9) 0.0008(7) 0.000 0.000
Nb2 0.0205(9) 0.0185(8) 0.0163(9) 0.0011(7) 0.000 0.000
Nb3 0.0163(12) 0.0159(11) 0.0150(12) 0.000 0.000 0.000
Nb4 0.0200(9) 0.0244(9) 0.0171(9) 0.0014(7) 0.000 0.000
As1 0.0300(12) 0.0275(10) 0.0209(11) -0.0061(8) 0.000 0.000
As2 0.0229(11) 0.0200(10) 0.0468(14) 0.0073(9) 0.000 0.000
As3 0.0159(10) 0.0208(9) 0.0216(10) 0.000 0.000 0.0025(7)
As4 0.0272(8) 0.0275(7) 0.0236(8) 0.0066(6) 0.0035(6) 0.0024(6)
As5 0.0310(12) 0.0184(9) 0.0204(10) -0.0013(8) 0.000 0.000
As6 0.0183(10) 0.0181(9) 0.0343(12) 0.000 0.000 0.0013(8)
As7 0.0251(11) 0.0234(10) 0.0193(11) -0.0042(8) 0.000 0.000
As8 0.0225(11) 0.0310(11) 0.0211(11) 0.0053(8) 0.000 0.000
As9 0.0265(12) 0.0308(11) 0.0376(14) -0.0109(9) 0.000 0.000
As10 0.0279(8) 0.0259(7) 0.0262(8) 0.0059(6) 0.0000(7) 0.0026(6)
K1 0.020(3) 0.017(3) 0.037(4) 0.000 0.000 0.000
K2 0.053(2) 0.042(2) 0.072(3) 0.0250(19) -0.029(2) -0.0107(18)
K3 0.0320(18) 0.0353(16) 0.0284(17) -0.0029(13) 0.0059(15) 0.0012(14)
K4 0.040(3) 0.022(2) 0.026(3) -0.0028(18) 0.000 0.000
K5 0.0350(19) 0.0348(17) 0.0352(18) -0.0063(14) 0.0100(16) 0.0013(14)
K6 0.0336(18) 0.0293(16) 0.0285(17) -0.0023(12) -0.0009(15) -0.0062(13)
K7 0.031(2) 0.025(2) 0.025(2) -0.0010(17) 0.000 0.000
K8 0.031(3) 0.022(2) 0.028(2) 0.000 0.000 -0.0049(18)
K9 0.023(4) 0.035(4) 0.071(6) 0.000 0.000 0.000
K10 0.022(4) 0.071(6) 0.095(7) 0.000 0.000 0.000
K11 0.038(3) 0.029(2) 0.033(3) -0.0056(19) 0.000 0.000
K12 0.028(3) 0.055(3) 0.056(4) 0.008(3) 0.000 0.000
K13 0.032(2) 0.050(2) 0.052(2) 0.0212(17) -0.0010(18) -0.0050(16)
K14 0.064(4) 0.079(4) 0.032(4) 0.011(3) 0.000 0.000
K15 0.045(4) 0.145(7) 0.051(4) 0.005(4) 0.000 0.000
K16 0.42(5) 0.108(15) 0.054(12) -0.019(11) 0.000 0.000

loop_
_atom_type_symbol
_atom_type_description
_atom_type_scat_dispersion_real
_atom_type_scat_dispersion_imag
_atom_type_scat_source
K K 0.2009 0.2494 'International Tables Vol C Tables 4.2.6.8 and 6.1.1.4'
As As 0.0499 2.0058 'International Tables Vol C Tables 4.2.6.8 and 6.1.1.4'
Nb Nb -2.0727 0.6215 'International Tables Vol C Tables 4.2.6.8 and 6.1.1.4'

loop_
_geom_angle_atom_site_label_1
_geom_angle_atom_site_label_2
_geom_angle_atom_site_label_3
_geom_angle
_geom_angle_site_symmetry_1
_geom_angle_site_symmetry_3
_geom_angle_publ_flag
As1 Nb1 As2 115.04(10) . . ?
As1 Nb1 As3 106.85(6) . 3 ?
As2 Nb1 As3 113.27(6) . 3 ?
As1 Nb1 As3 106.85(6) . . ?
As2 Nb1 As3 113.27(6) . . ?
As3 Nb1 As3 100.29(8) 3 . ?
As1 Nb1 Nb1 133.67(6) . 10_556 ?
As2 Nb1 Nb1 111.29(7) . 10_556 ?
As3 Nb1 Nb1 52.15(4) 3 10_556 ?
As3 Nb1 Nb1 52.15(4) . 10_556 ?
As1 Nb1 K1 69.41(7) . . ?
As2 Nb1 K1 175.55(9) . . ?
As3 Nb1 K1 64.34(5) 3 . ?
As3 Nb1 K1 64.34(5) . . ?
Nb1 Nb1 K1 64.26(4) 10_556 . ?
As1 Nb1 K3 78.46(6) . 16_545 ?
As2 Nb1 K3 70.36(6) . 16_545 ?
As3 Nb1 K3 70.20(6) 3 16_545 ?
As3 Nb1 K3 170.31(8) . 16_545 ?
Nb1 Nb1 K3 118.31(6) 10_556 16_545 ?
K1 Nb1 K3 111.38(6) . 16_545 ?
As1 Nb1 K3 78.46(6) . 5_445 ?
As2 Nb1 K3 70.36(6) . 5_445 ?
As3 Nb1 K3 170.31(8) 3 5_445 ?
As3 Nb1 K3 70.20(6) . 5_445 ?
Nb1 Nb1 K3 118.31(6) 10_556 5_445 ?
K1 Nb1 K3 111.38(6) . 5_445 ?
K3 Nb1 K3 119.23(11) 16_545 5_445 ?
As1 Nb1 K15 58.36(14) . . ?
As2 Nb1 K15 56.68(14) . . ?
As3 Nb1 K15 129.69(4) 3 . ?
As3 Nb1 K15 129.69(4) . . ?
Nb1 Nb1 K15 167.97(13) 10_556 . ?
K1 Nb1 K15 127.77(14) . . ?
K3 Nb1 K15 59.97(6) 16_545 . ?
K3 Nb1 K15 59.97(6) 5_445 . ?
As1 Nb1 K8 141.16(6) . 7_545 ?
As2 Nb1 K8 59.99(6) . 7_545 ?
As3 Nb1 K8 54.72(7) 3 7_545 ?
As3 Nb1 K8 109.93(7) . 7_545 ?
Nb1 Nb1 K8 66.31(3) 10_556 7_545 ?
K1 Nb1 K8 116.75(6) . 7_545 ?
K3 Nb1 K8 63.41(7) 16_545 7_545 ?
K3 Nb1 K8 125.77(8) 5_445 7_545 ?
K15 Nb1 K8 104.39(11) . 7_545 ?
As1 Nb1 K8 141.16(6) . 5_445 ?
As2 Nb1 K8 59.99(7) . 5_445 ?
As3 Nb1 K8 109.93(7) 3 5_445 ?
As3 Nb1 K8 54.73(7) . 5_445 ?
Nb1 Nb1 K8 66.31(3) 10_556 5_445 ?
K1 Nb1 K8 116.75(6) . 5_445 ?
K3 Nb1 K8 125.77(8) 16_545 5_445 ?
K3 Nb1 K8 63.41(7) 5_445 5_445 ?
K15 Nb1 K8 104.39(11) . 5_445 ?
K8 Nb1 K8 73.48(12) 7_545 5_445 ?
As4 Nb2 As4 111.07(9) . 12_655 ?
As4 Nb2 As5 112.34(6) . 9_666 ?
As4 Nb2 As5 112.34(6) 12_655 9_666 ?
As4 Nb2 As5 113.65(5) . . ?
As4 Nb2 As5 113.64(5) 12_655 . ?
As5 Nb2 As5 92.67(8) 9_666 . ?
As4 Nb2 K7 174.16(7) . . ?
As4 Nb2 K7 63.12(5) 12_655 . ?
As5 Nb2 K7 70.72(4) 9_666 . ?
As5 Nb2 K7 70.60(4) . . ?
As4 Nb2 K7 63.12(5) . 9_666 ?
As4 Nb2 K7 174.16(7) 12_655 9_666 ?
As5 Nb2 K7 70.72(4) 9_666 9_666 ?
As5 Nb2 K7 70.59(4) . 9_666 ?
K7 Nb2 K7 122.67(8) . 9_666 ?
As4 Nb2 K4 64.88(5) . 5 ?
As4 Nb2 K4 64.88(5) 12_655 5 ?
As5 Nb2 K4 90.80(9) 9_666 5 ?
As5 Nb2 K4 176.53(10) . 5 ?
K7 Nb2 K4 110.64(4) . 5 ?
K7 Nb2 K4 110.65(4) 9_666 5 ?
As4 Nb2 K6 59.70(6) . 12_655 ?
As4 Nb2 K6 113.72(8) 12_655 12_655 ?
As5 Nb2 K6 132.52(6) 9_666 12_655 ?
As5 Nb2 K6 58.55(6) . 12_655 ?
K7 Nb2 K6 122.33(6) . 12_655 ?
K7 Nb2 K6 64.52(5) 9_666 12_655 ?
K4 Nb2 K6 118.77(8) 5 12_655 ?
As4 Nb2 K6 113.72(8) . . ?
As4 Nb2 K6 59.70(6) 12_655 . ?
As5 Nb2 K6 132.52(6) 9_666 . ?
As5 Nb2 K6 58.55(6) . . ?
K7 Nb2 K6 64.52(5) . . ?
K7 Nb2 K6 122.33(6) 9_666 . ?
K4 Nb2 K6 118.77(8) 5 . ?
K6 Nb2 K6 66.72(10) 12_655 . ?
As4 Nb2 K11 58.45(5) . 5 ?
As4 Nb2 K11 58.44(5) 12_655 5 ?
As5 Nb2 K11 154.56(9) 9_666 5 ?
As5 Nb2 K11 112.77(9) . 5 ?
K7 Nb2 K11 116.59(4) . 5 ?
K7 Nb2 K11 116.59(4) 9_666 5 ?
K4 Nb2 K11 63.76(9) 5 5 ?
K6 Nb2 K11 66.46(7) 12_655 5 ?
K6 Nb2 K11 66.46(7) . 5 ?
As4 Nb2 K2 58.80(8) . 9_666 ?
As4 Nb2 K2 121.53(8) 12_655 9_666 ?
As5 Nb2 K2 54.72(7) 9_666 9_666 ?
As5 Nb2 K2 122.95(7) . 9_666 ?
K7 Nb2 K2 122.91(8) . 9_666 ?
K7 Nb2 K2 55.64(5) 9_666 9_666 ?
K4 Nb2 K2 59.37(7) 5 9_666 ?
K6 Nb2 K2 107.29(8) 12_655 9_666 ?
K6 Nb2 K2 172.53(9) . 9_666 ?
K11 Nb2 K2 107.41(8) 5 9_666 ?
As4 Nb2 K2 121.53(8) . 4_566 ?
As4 Nb2 K2 58.81(8) 12_655 4_566 ?
As5 Nb2 K2 54.72(7) 9_666 4_566 ?
As5 Nb2 K2 122.95(7) . 4_566 ?
K7 Nb2 K2 55.64(5) . 4_566 ?
K7 Nb2 K2 122.91(8) 9_666 4_566 ?
K4 Nb2 K2 59.37(7) 5 4_566 ?
K6 Nb2 K2 172.52(9) 12_655 4_566 ?
K6 Nb2 K2 107.29(8) . 4_566 ?
K11 Nb2 K2 107.41(8) 5 4_566 ?
K2 Nb2 K2 78.29(12) 9_666 4_566 ?
Nb3 Nb3 As7 0(10) 10_556 10_556 ?
Nb3 Nb3 As7 0(10) 10_556 . ?
As7 Nb3 As7 106.65(12) 10_556 . ?
Nb3 Nb3 As6 0(10) 10_556 . ?
As7 Nb3 As6 109.59(3) 10_556 . ?
As7 Nb3 As6 109.59(3) . . ?
Nb3 Nb3 As6 0(10) 10_556 3 ?
As7 Nb3 As6 109.59(3) 10_556 3 ?
As7 Nb3 As6 109.59(3) . 3 ?
As6 Nb3 As6 111.70(11) . 3 ?
Nb3 Nb3 K8 0(10) 10_556 3 ?
As7 Nb3 K8 70.02(5) 10_556 3 ?
As7 Nb3 K8 70.01(5) . 3 ?
As6 Nb3 K8 179.25(10) . 3 ?
As6 Nb3 K8 69.05(8) 3 3 ?
Nb3 Nb3 K8 0(6) 10_556 . ?
As7 Nb3 K8 70.01(5) 10_556 . ?
As7 Nb3 K8 70.02(5) . . ?
As6 Nb3 K8 69.05(8) . . ?
As6 Nb3 K8 179.25(10) 3 . ?
K8 Nb3 K8 110.19(14) 3 . ?
Nb3 Nb3 K11 0(10) 10_556 . ?
As7 Nb3 K11 173.58(10) 10_556 . ?
As7 Nb3 K11 66.93(8) . . ?
As6 Nb3 K11 73.57(5) . . ?
As6 Nb3 K11 73.56(5) 3 . ?
K8 Nb3 K11 106.76(4) 3 . ?
K8 Nb3 K11 106.76(4) . . ?
Nb3 Nb3 K11 0(10) 10_556 10_556 ?
As7 Nb3 K11 66.94(8) 10_556 10_556 ?
As7 Nb3 K11 173.59(10) . 10_556 ?
As6 Nb3 K11 73.57(5) . 10_556 ?
As6 Nb3 K11 73.57(5) 3 10_556 ?
K8 Nb3 K11 106.76(4) 3 10_556 ?
K8 Nb3 K11 106.76(4) . 10_556 ?
K11 Nb3 K11 119.48(14) . 10_556 ?
Nb3 Nb3 K1 0(10) 10_556 . ?
As7 Nb3 K1 126.68(6) 10_556 . ?
As7 Nb3 K1 126.67(6) . . ?
As6 Nb3 K1 55.85(6) . . ?
As6 Nb3 K1 55.85(6) 3 . ?
K8 Nb3 K1 124.90(7) 3 . ?
K8 Nb3 K1 124.90(7) . . ?
K11 Nb3 K1 59.74(7) . . ?
K11 Nb3 K1 59.74(7) 10_556 . ?
As9 Nb4 As10 107.16(6) . . ?
As9 Nb4 As10 107.16(6) . 12 ?
As10 Nb4 As10 112.44(9) . 12 ?
As9 Nb4 As8 107.76(9) . . ?
As10 Nb4 As8 111.03(6) . . ?
As10 Nb4 As8 111.03(6) 12 . ?
As9 Nb4 K14 77.82(12) . . ?
As10 Nb4 K14 66.52(6) . . ?
As10 Nb4 K14 66.52(6) 12 . ?
As8 Nb4 K14 174.43(13) . . ?
As9 Nb4 K6 74.91(6) . . ?
As10 Nb4 K6 65.50(6) . . ?
As10 Nb4 K6 177.58(8) 12 . ?
As8 Nb4 K6 69.15(6) . . ?
K14 Nb4 K6 113.07(7) . . ?
As9 Nb4 K6 74.91(6) . 12 ?
As10 Nb4 K6 177.58(8) . 12 ?
As10 Nb4 K6 65.50(6) 12 12 ?
As8 Nb4 K6 69.15(6) . 12 ?
K14 Nb4 K6 113.07(7) . 12 ?
K6 Nb4 K6 116.53(11) . 12 ?
As9 Nb4 K4 146.72(10) . . ?
As10 Nb4 K4 59.65(5) . . ?
As10 Nb4 K4 59.65(5) 12 . ?
As8 Nb4 K4 105.53(9) . . ?
K14 Nb4 K4 68.90(12) . . ?
K6 Nb4 K4 117.93(6) . . ?
K6 Nb4 K4 117.93(6) 12 . ?
As9 Nb4 K3 141.64(6) . . ?
As10 Nb4 K3 57.84(6) . . ?
As10 Nb4 K3 111.20(8) 12 . ?
As8 Nb4 K3 57.71(6) . . ?
K14 Nb4 K3 117.93(10) . . ?
K6 Nb4 K3 66.75(7) . . ?
K6 Nb4 K3 121.32(8) 12 . ?
K4 Nb4 K3 60.96(7) . . ?
As9 Nb4 K3 141.64(6) . 12 ?
As10 Nb4 K3 111.20(8) . 12 ?
As10 Nb4 K3 57.84(6) 12 12 ?
As8 Nb4 K3 57.71(6) . 12 ?
K14 Nb4 K3 117.92(10) . 12 ?
K6 Nb4 K3 121.32(8) . 12 ?
K6 Nb4 K3 66.75(7) 12 12 ?
K4 Nb4 K3 60.95(7) . 12 ?
K3 Nb4 K3 65.06(10) . 12 ?
As9 Nb4 K12 54.05(10) . . ?
As10 Nb4 K12 123.69(4) . . ?
As10 Nb4 K12 123.69(4) 12 . ?
As8 Nb4 K12 53.71(10) . . ?
K14 Nb4 K12 131.87(14) . . ?
K6 Nb4 K12 58.48(5) . . ?
K6 Nb4 K12 58.48(5) 12 . ?
K4 Nb4 K12 159.23(11) . . ?
K3 Nb4 K12 102.10(9) . . ?
K3 Nb4 K12 102.10(9) 12 . ?
Nb1 As1 K15 82.38(15) . . ?
Nb1 As1 K5 90.69(7) . 10_556 ?
K15 As1 K5 119.79(6) . 10_556 ?
Nb1 As1 K5 90.69(7) . 3 ?
K15 As1 K5 119.79(6) . 3 ?
K5 As1 K5 120.03(12) 10_556 3 ?
Nb1 As1 K6 131.65(7) . 16_545 ?
K15 As1 K6 71.68(12) . 16_545 ?
K5 As1 K6 69.60(8) 10_556 16_545 ?
K5 As1 K6 137.57(9) 3 16_545 ?
Nb1 As1 K6 131.65(7) . 5_445 ?
K15 As1 K6 71.68(12) . 5_445 ?
K5 As1 K6 137.57(9) 10_556 5_445 ?
K5 As1 K6 69.60(8) 3 5_445 ?
K6 As1 K6 77.70(11) 16_545 5_445 ?
Nb1 As1 K11 137.43(12) . . ?
K15 As1 K11 140.18(17) . . ?
K5 As1 K11 69.71(7) 10_556 . ?
K5 As1 K11 69.71(7) 3 . ?
K6 As1 K11 77.59(8) 16_545 . ?
K6 As1 K11 77.59(8) 5_445 . ?
Nb1 As1 K1 71.06(10) . . ?
K15 As1 K1 153.44(17) . . ?
K5 As1 K1 62.05(6) 10_556 . ?
K5 As1 K1 62.05(6) 3 . ?
K6 As1 K1 126.85(8) 16_545 . ?
K6 As1 K1 126.85(8) 5_445 . ?
K11 As1 K1 66.38(12) . . ?
Nb1 As1 K3 64.27(6) . 16_545 ?
K15 As1 K3 61.26(8) . 16_545 ?
K5 As1 K3 62.07(7) 10_556 16_545 ?
K5 As1 K3 154.90(9) 3 16_545 ?
K6 As1 K3 67.52(7) 16_545 16_545 ?
K6 As1 K3 127.79(9) 5_445 16_545 ?
K11 As1 K3 127.49(5) . 16_545 ?
K1 As1 K3 105.25(7) . 16_545 ?
Nb1 As1 K3 64.27(6) . 5_445 ?
K15 As1 K3 61.26(8) . 5_445 ?
K5 As1 K3 154.90(9) 10_556 5_445 ?
K5 As1 K3 62.07(7) 3 5_445 ?
K6 As1 K3 127.79(9) 16_545 5_445 ?
K6 As1 K3 67.52(7) 5_445 5_445 ?
K11 As1 K3 127.49(5) . 5_445 ?
K1 As1 K3 105.25(7) . 5_445 ?
K3 As1 K3 104.96(10) 16_545 5_445 ?
Nb1 As2 K15 82.96(16) . . ?
Nb1 As2 K13 133.40(6) . 16_545 ?
K15 As2 K13 98.26(13) . 16_545 ?
Nb1 As2 K13 133.40(6) . 5_445 ?
K15 As2 K13 98.26(13) . 5_445 ?
K13 As2 K13 92.80(13) 16_545 5_445 ?
Nb1 As2 K8 81.08(8) . 7_545 ?
K15 As2 K8 133.62(8) . 7_545 ?
K13 As2 K8 64.50(8) 16_545 7_545 ?
K13 As2 K8 123.91(11) 5_445 7_545 ?
Nb1 As2 K8 81.08(8) . 5_445 ?
K15 As2 K8 133.62(8) . 5_445 ?
K13 As2 K8 123.91(11) 16_545 5_445 ?
K13 As2 K8 64.50(8) 5_445 5_445 ?
K8 As2 K8 86.08(12) 7_545 5_445 ?
Nb1 As2 K3 69.57(6) . 16_545 ?
K15 As2 K3 65.42(7) . 16_545 ?
K13 As2 K3 68.95(8) 16_545 16_545 ?
K13 As2 K3 152.12(10) 5_445 16_545 ?
K8 As2 K3 68.20(8) 7_545 16_545 ?
K8 As2 K3 143.15(10) 5_445 16_545 ?
Nb1 As2 K3 69.57(6) . 5_445 ?
K15 As2 K3 65.42(7) . 5_445 ?
K13 As2 K3 152.12(10) 16_545 5_445 ?
K13 As2 K3 68.95(8) 5_445 5_445 ?
K8 As2 K3 143.15(10) 7_545 5_445 ?
K8 As2 K3 68.20(8) 5_445 5_445 ?
K3 As2 K3 118.26(11) 16_545 5_445 ?
Nb1 As2 K10 118.54(12) . 5_445 ?
K15 As2 K10 158.50(18) . 5_445 ?
K13 As2 K10 67.61(9) 16_545 5_445 ?
K13 As2 K10 67.61(9) 5_445 5_445 ?
K8 As2 K10 56.40(9) 7_545 5_445 ?
K8 As2 K10 56.40(9) 5_445 5_445 ?
K3 As2 K10 119.81(6) 16_545 5_445 ?
K3 As2 K10 119.81(6) 5_445 5_445 ?
Nb1 As3 Nb1 75.70(8) 10_556 . ?
Nb1 As3 K8 84.60(8) 10_556 5_445 ?
Nb1 As3 K8 84.60(8) . 5_445 ?
Nb1 As3 K5 89.13(7) 10_556 12 ?
Nb1 As3 K5 137.09(9) . 12 ?
K8 As3 K5 134.39(8) 5_445 12 ?
Nb1 As3 K5 137.10(9) 10_556 3 ?
Nb1 As3 K5 89.12(7) . 3 ?
K8 As3 K5 134.39(8) 5_445 3 ?
K5 As3 K5 75.08(11) 12 3 ?
Nb1 As3 K9 133.23(8) 10_556 5_445 ?
Nb1 As3 K9 133.22(8) . 5_445 ?
K8 As3 K9 67.00(14) 5_445 5_445 ?
K5 As3 K9 85.96(11) 12 5_445 ?
K5 As3 K9 85.96(11) 3 5_445 ?
Nb1 As3 K1 73.05(7) 10_556 . ?
Nb1 As3 K1 73.05(7) . . ?
K8 As3 K1 151.48(11) 5_445 . ?
K5 As3 K1 64.13(7) 12 . ?
K5 As3 K1 64.13(7) 3 . ?
K9 As3 K1 141.51(13) 5_445 . ?
Nb1 As3 K3 68.62(6) 10_556 14_446 ?
Nb1 As3 K3 137.59(8) . 14_446 ?
K8 As3 K3 70.22(6) 5_445 14_446 ?
K5 As3 K3 65.48(7) 12 14_446 ?
K5 As3 K3 132.86(9) 3 14_446 ?
K9 As3 K3 67.11(6) 5_445 14_446 ?
K1 As3 K3 115.50(5) . 14_446 ?
Nb1 As3 K3 137.58(8) 10_556 5_445 ?
Nb1 As3 K3 68.61(6) . 5_445 ?
K8 As3 K3 70.22(6) 5_445 5_445 ?
K5 As3 K3 132.85(9) 12 5_445 ?
K5 As3 K3 65.48(7) 3 5_445 ?
K9 As3 K3 67.11(6) 5_445 5_445 ?
K1 As3 K3 115.50(5) . 5_445 ?
K3 As3 K3 127.97(11) 14_446 5_445 ?
Nb2 As4 K13 137.94(9) . 5 ?
Nb2 As4 K7 76.39(8) . 9_666 ?
K13 As4 K7 144.31(10) 5 9_666 ?
Nb2 As4 K11 84.04(7) . 5 ?
K13 As4 K11 63.21(9) 5 5 ?
K7 As4 K11 147.74(9) 9_666 5 ?
Nb2 As4 K6 82.51(7) . 12_655 ?
K13 As4 K6 113.48(9) 5 12_655 ?
K7 As4 K6 73.53(6) 9_666 12_655 ?
K11 As4 K6 78.75(9) 5 12_655 ?
Nb2 As4 K12 137.40(10) . 1_655 ?
K13 As4 K12 82.85(11) 5 1_655 ?
K7 As4 K12 67.86(12) 9_666 1_655 ?
K11 As4 K12 114.99(11) 5 1_655 ?
K6 As4 K12 66.02(10) 12_655 1_655 ?
Nb2 As4 K4 76.16(7) . 5 ?
K13 As4 K4 69.53(9) 5 5 ?
K7 As4 K4 125.44(9) 9_666 5 ?
K11 As4 K4 72.53(9) 5 5 ?
K6 As4 K4 145.61(8) 12_655 5 ?
K12 As4 K4 144.38(10) 1_655 5 ?
Nb2 As4 K2 84.94(9) . 9_666 ?
K13 As4 K2 103.03(10) 5 9_666 ?
K7 As4 K2 63.91(6) 9_666 9_666 ?
K11 As4 K2 139.98(10) 5 9_666 ?
K6 As4 K2 137.34(9) 12_655 9_666 ?
K12 As4 K2 98.87(12) 1_655 9_666 ?
K4 As4 K2 67.49(9) 5 9_666 ?
Nb2 As4 K16 139.9(3) . 1_655 ?
K13 As4 K16 65.8(3) 5 1_655 ?
K7 As4 K16 80.7(3) 9_666 1_655 ?
K11 As4 K16 128.9(3) 5 1_655 ?
K6 As4 K16 121.6(3) 12_655 1_655 ?
K12 As4 K16 55.8(3) 1_655 1_655 ?
K4 As4 K16 91.6(3) 5 1_655 ?
K2 As4 K16 55.4(3) 9_666 1_655 ?
Nb2 As5 Nb2 87.33(8) 9_666 . ?
Nb2 As5 K2 87.33(9) 9_666 . ?
Nb2 As5 K2 129.09(7) . . ?
Nb2 As5 K2 87.33(9) 9_666 12_655 ?
Nb2 As5 K2 129.09(7) . 12_655 ?
K2 As5 K2 101.15(13) . 12_655 ?
Nb2 As5 K6 138.53(6) 9_666 . ?
Nb2 As5 K6 81.81(7) . . ?
K2 As5 K6 69.79(9) . . ?
K2 As5 K6 129.81(11) 12_655 . ?
Nb2 As5 K6 138.53(6) 9_666 12_655 ?
Nb2 As5 K6 81.81(7) . 12_655 ?
K2 As5 K6 129.80(11) . 12_655 ?
K2 As5 K6 69.79(9) 12_655 12_655 ?
K6 As5 K6 79.28(11) . 12_655 ?
Nb2 As5 K7 68.99(4) 9_666 . ?
Nb2 As5 K7 68.87(4) . . ?
K2 As5 K7 62.03(7) . . ?
K2 As5 K7 150.64(9) 12_655 . ?
K6 As5 K7 69.75(6) . . ?
K6 As5 K7 139.57(8) 12_655 . ?
Nb2 As5 K7 68.99(4) 9_666 9_666 ?
Nb2 As5 K7 68.87(4) . 9_666 ?
K2 As5 K7 150.64(9) . 9_666 ?
K2 As5 K7 62.03(7) 12_655 9_666 ?
K6 As5 K7 139.57(8) . 9_666 ?
K6 As5 K7 69.76(6) 12_655 9_666 ?
K7 As5 K7 120.39(8) . 9_666 ?
Nb3 As6 Nb3 0.0 10_556 . ?
Nb3 As6 K10 129.67(16) 10_556 . ?
Nb3 As6 K10 129.67(16) . . ?
Nb3 As6 K1 83.99(9) 10_556 . ?
Nb3 As6 K1 83.99(9) . . ?
K10 As6 K1 146.34(17) . . ?
Nb3 As6 K8 68.65(9) 10_556 . ?
Nb3 As6 K8 68.65(9) . . ?
K10 As6 K8 61.02(17) . . ?
K1 As6 K8 152.64(11) . . ?
Nb3 As6 K5 129.30(8) 10_556 . ?
Nb3 As6 K5 129.30(8) . . ?
K10 As6 K5 89.63(14) . . ?
K1 As6 K5 63.40(7) . . ?
K8 As6 K5 135.40(8) . . ?
Nb3 As6 K5 129.30(8) 10_556 10_556 ?
Nb3 As6 K5 129.30(8) . 10_556 ?
K10 As6 K5 89.63(14) . 10_556 ?
K1 As6 K5 63.40(7) . 10_556 ?
K8 As6 K5 135.40(8) . 10_556 ?
K5 As6 K5 70.33(11) . 10_556 ?
Nb3 As6 K13 84.77(7) 10_556 10_556 ?
Nb3 As6 K13 84.77(7) . 10_556 ?
K10 As6 K13 71.45(9) . 10_556 ?
K1 As6 K13 118.47(6) . 10_556 ?
K8 As6 K13 60.76(6) . 10_556 ?
K5 As6 K13 79.09(7) . 10_556 ?
K5 As6 K13 144.10(9) 10_556 10_556 ?
Nb3 As6 K13 84.77(7) 10_556 . ?
Nb3 As6 K13 84.77(7) . . ?
K10 As6 K13 71.45(9) . . ?
K1 As6 K13 118.47(6) . . ?
K8 As6 K13 60.76(6) . . ?
K5 As6 K13 144.10(9) . . ?
K5 As6 K13 79.09(7) 10_556 . ?
K13 As6 K13 120.36(11) 10_556 . ?
Nb3 As6 K11 68.42(6) 10_556 . ?
Nb3 As6 K11 68.42(6) . . ?
K10 As6 K11 123.09(5) . . ?
K1 As6 K11 63.86(6) . . ?
K8 As6 K11 104.04(8) . . ?
K5 As6 K11 120.41(9) . . ?
K5 As6 K11 62.72(8) 10_556 . ?
K13 As6 K11 152.96(9) 10_556 . ?
K13 As6 K11 55.78(7) . . ?
Nb3 As6 K11 68.42(6) 10_556 10_556 ?
Nb3 As6 K11 68.42(6) . 10_556 ?
K10 As6 K11 123.09(5) . 10_556 ?
K1 As6 K11 63.86(6) . 10_556 ?
K8 As6 K11 104.04(8) . 10_556 ?
K5 As6 K11 62.72(8) . 10_556 ?
K5 As6 K11 120.42(9) 10_556 10_556 ?
K13 As6 K11 55.78(7) 10_556 10_556 ?
K13 As6 K11 152.96(9) . 10_556 ?
K11 As6 K11 113.73(9) . 10_556 ?
Nb3 As7 Nb3 0.00(8) 10_556 . ?
Nb3 As7 K13 92.53(8) 10_556 12 ?
Nb3 As7 K13 92.53(8) . 12 ?
Nb3 As7 K13 92.53(8) 10_556 . ?
Nb3 As7 K13 92.53(8) . . ?
K13 As7 K13 117.84(13) 12 . ?
Nb3 As7 K9 90.94(10) 10_556 . ?
Nb3 As7 K9 90.94(10) . . ?
K13 As7 K9 120.90(6) 12 . ?
K13 As7 K9 120.90(6) . . ?
Nb3 As7 K4 144.52(10) 10_556 . ?
Nb3 As7 K4 144.52(10) . . ?
K13 As7 K4 70.46(8) 12 . ?
K13 As7 K4 70.46(8) . . ?
K9 As7 K4 124.54(11) . . ?
Nb3 As7 K8 68.91(6) 10_556 3 ?
Nb3 As7 K8 68.91(6) . 3 ?
K13 As7 K8 63.44(8) 12 3 ?
K13 As7 K8 161.36(10) . 3 ?
K9 As7 K8 63.28(7) . 3 ?
K4 As7 K8 123.88(5) . 3 ?
Nb3 As7 K8 68.91(6) 10_556 . ?
Nb3 As7 K8 68.91(6) . . ?
K13 As7 K8 161.36(10) 12 . ?
K13 As7 K8 63.45(8) . . ?
K9 As7 K8 63.28(7) . . ?
K4 As7 K8 123.88(5) . . ?
K8 As7 K8 109.02(10) 3 . ?
Nb3 As7 K3 136.33(7) 10_556 12 ?
Nb3 As7 K3 136.33(7) . 12 ?
K13 As7 K3 69.82(8) 12 12 ?
K13 As7 K3 131.13(10) . 12 ?
K9 As7 K3 67.79(8) . 12 ?
K4 As7 K3 67.88(8) . 12 ?
K8 As7 K3 67.47(7) 3 12 ?
K8 As7 K3 124.76(9) . 12 ?
Nb3 As7 K3 136.33(7) 10_556 . ?
Nb3 As7 K3 136.33(7) . . ?
K13 As7 K3 131.13(10) 12 . ?
K13 As7 K3 69.82(8) . . ?
K9 As7 K3 67.79(8) . . ?
K4 As7 K3 67.89(8) . . ?
K8 As7 K3 124.76(9) 3 . ?
K8 As7 K3 67.47(7) . . ?
K3 As7 K3 71.67(10) 12 . ?
Nb3 As7 K11 74.58(9) 10_556 . ?
Nb3 As7 K11 74.58(9) . . ?
K13 As7 K11 61.05(6) 12 . ?
K13 As7 K11 61.05(6) . . ?
K9 As7 K11 165.53(11) . . ?
K4 As7 K11 69.94(10) . . ?
K8 As7 K11 110.09(8) 3 . ?
K8 As7 K11 110.09(8) . . ?
K3 As7 K11 123.04(8) 12 . ?
K3 As7 K11 123.04(8) . . ?
Nb4 As8 K12 87.98(12) . . ?
Nb4 As8 K5 135.83(6) . 7 ?
K12 As8 K5 90.76(10) . 7 ?
Nb4 As8 K5 135.83(6) . 14_456 ?
K12 As8 K5 90.76(10) . 14_456 ?
K5 As8 K5 88.32(13) 7 14_456 ?
Nb4 As8 K3 82.61(7) . . ?
K12 As8 K3 139.48(7) . . ?
K5 As8 K3 70.26(8) 7 . ?
K5 As8 K3 122.76(10) 14_456 . ?
Nb4 As8 K3 82.60(8) . 12 ?
K12 As8 K3 139.48(7) . 12 ?
K5 As8 K3 122.76(10) 7 12 ?
K5 As8 K3 70.26(8) 14_456 12 ?
K3 As8 K3 78.22(12) . 12 ?
Nb4 As8 K6 69.66(6) . . ?
K12 As8 K6 66.38(7) . . ?
K5 As8 K6 69.52(8) 7 . ?
K5 As8 K6 147.04(9) 14_456 . ?
K3 As8 K6 73.40(7) . . ?
K3 As8 K6 142.27(9) 12 . ?
Nb4 As8 K6 69.66(6) . 12 ?
K12 As8 K6 66.38(7) . 12 ?
K5 As8 K6 147.04(9) 7 12 ?
K5 As8 K6 69.52(8) 14_456 12 ?
K3 As8 K6 142.27(9) . 12 ?
K3 As8 K6 73.40(7) 12 12 ?
K6 As8 K6 117.15(11) . 12 ?
Nb4 As9 K2 95.80(9) . . ?
Nb4 As9 K2 95.80(9) . 12 ?
K2 As9 K2 111.99(16) . 12 ?
Nb4 As9 K12 88.64(13) . . ?
K2 As9 K12 123.52(8) . . ?
K2 As9 K12 123.53(8) 12 . ?
Nb4 As9 K7 135.48(7) . 9_566 ?
K2 As9 K7 128.67(11) . 9_566 ?
K2 As9 K7 68.13(8) 12 9_566 ?
K12 As9 K7 69.93(9) . 9_566 ?
Nb4 As9 K7 135.48(7) . . ?
K2 As9 K7 68.13(8) . . ?
K2 As9 K7 128.67(11) 12 . ?
K12 As9 K7 69.92(9) . . ?
K7 As9 K7 73.96(13) 9_566 . ?
Nb4 As9 K16 125.4(3) . 9_566 ?
K2 As9 K16 59.56(12) . 9_566 ?
K2 As9 K16 59.55(12) 12 9_566 ?
K12 As9 K16 145.9(3) . 9_566 ?
K7 As9 K16 83.1(2) 9_566 9_566 ?
K7 As9 K16 83.1(2) . 9_566 ?
Nb4 As9 K6 66.19(6) . . ?
K2 As9 K6 67.10(9) . . ?
K2 As9 K6 161.28(11) 12 . ?
K12 As9 K6 63.73(7) . . ?
K7 As9 K6 128.07(9) 9_566 . ?
K7 As9 K6 69.33(7) . . ?
K16 As9 K6 125.94(6) 9_566 . ?
Nb4 As9 K6 66.19(6) . 12 ?
K2 As9 K6 161.27(11) . 12 ?
K2 As9 K6 67.10(9) 12 12 ?
K12 As9 K6 63.73(7) . 12 ?
K7 As9 K6 69.33(7) 9_566 12 ?
K7 As9 K6 128.07(9) . 12 ?
K16 As9 K6 125.94(6) 9_566 12 ?
K6 As9 K6 107.39(11) . 12 ?
Nb4 As9 K14 63.38(10) . . ?
K2 As9 K14 63.48(8) . . ?
K2 As9 K14 63.48(8) 12 . ?
K12 As9 K14 152.02(15) . . ?
K7 As9 K14 129.91(8) 9_566 . ?
K7 As9 K14 129.91(8) . . ?
K16 As9 K14 62.1(3) 9_566 . ?
K6 As9 K14 101.91(8) . . ?
K6 As9 K14 101.91(8) 12 . ?
Nb4 As10 K2 129.86(10) . 13_556 ?
Nb4 As10 K3 82.52(8) . . ?
K2 As10 K3 124.24(10) 13_556 . ?
Nb4 As10 K15 136.78(14) . 5 ?
K2 As10 K15 93.14(15) 13_556 5 ?
K3 As10 K15 66.90(12) . 5 ?
Nb4 As10 K4 80.71(7) . . ?
K2 As10 K4 71.51(10) 13_556 . ?
K3 As10 K4 71.88(10) . . ?
K15 As10 K4 115.06(15) 5 . ?
Nb4 As10 K14 70.87(9) . . ?
K2 As10 K14 62.52(12) 13_556 . ?
K3 As10 K14 141.09(10) . . ?
K15 As10 K14 149.63(13) 5 . ?
K4 As10 K14 76.12(12) . . ?
Nb4 As10 K6 72.49(7) . . ?
K2 As10 K6 148.31(10) 13_556 . ?
K3 As10 K6 75.36(8) . . ?
K15 As10 K6 70.74(15) 5 . ?
K4 As10 K6 139.82(10) . . ?
K14 As10 K6 120.18(12) . . ?
Nb4 As10 K2 84.68(8) . . ?
K2 As10 K2 90.82(9) 13_556 . ?
K3 As10 K2 142.20(9) . . ?
K15 As10 K2 100.84(14) 5 . ?
K4 As10 K2 140.24(10) . . ?
K14 As10 K2 64.16(12) . . ?
K6 As10 K2 66.88(8) . . ?
Nb4 As10 K14 140.61(11) . 13_556 ?
K2 As10 K14 63.44(11) 13_556 13_556 ?
K3 As10 K14 123.20(10) . 13_556 ?
K15 As10 K14 56.31(13) 5 13_556 ?
K4 As10 K14 132.65(12) . 13_556 ?
K14 As10 K14 94.78(4) . 13_556 ?
K6 As10 K14 85.12(11) . 13_556 ?
K2 As10 K14 56.47(11) . 13_556 ?
As6 K1 As6 80.31(13) 3 . ?
As6 K1 As3 104.63(5) 3 . ?
As6 K1 As3 175.06(12) . . ?
As6 K1 As3 175.06(12) 3 3 ?
As6 K1 As3 104.63(5) . 3 ?
As3 K1 As3 70.43(12) . 3 ?
As6 K1 As1 108.64(5) 3 10_556 ?
As6 K1 As1 108.64(5) . 10_556 ?
As3 K1 As1 70.02(8) . 10_556 ?
As3 K1 As1 70.02(8) 3 10_556 ?
As6 K1 As1 108.64(5) 3 . ?
As6 K1 As1 108.64(5) . . ?
As3 K1 As1 70.02(8) . . ?
As3 K1 As1 70.02(8) 3 . ?
As1 K1 As1 130.56(16) 10_556 . ?
As6 K1 K5 126.16(13) 3 . ?
As6 K1 K5 62.36(6) . . ?
As3 K1 K5 113.82(13) . . ?
As3 K1 K5 57.42(7) 3 . ?
As1 K1 K5 56.45(6) 10_556 . ?
As1 K1 K5 118.93(9) . . ?
As6 K1 K5 62.36(6) 3 12 ?
As6 K1 K5 126.15(13) . 12 ?
As3 K1 K5 57.41(7) . 12 ?
As3 K1 K5 113.82(13) 3 12 ?
As1 K1 K5 56.44(6) 10_556 12 ?
As1 K1 K5 118.93(9) . 12 ?
K5 K1 K5 109.59(11) . 12 ?
As6 K1 K5 126.15(13) 3 10_556 ?
As6 K1 K5 62.36(6) . 10_556 ?
As3 K1 K5 113.82(13) . 10_556 ?
As3 K1 K5 57.41(7) 3 10_556 ?
As1 K1 K5 118.93(9) 10_556 10_556 ?
As1 K1 K5 56.44(6) . 10_556 ?
K5 K1 K5 69.58(11) . 10_556 ?
K5 K1 K5 170.54(19) 12 10_556 ?
As6 K1 K5 62.36(6) 3 3 ?
As6 K1 K5 126.15(13) . 3 ?
As3 K1 K5 57.42(7) . 3 ?
As3 K1 K5 113.81(13) 3 3 ?
As1 K1 K5 118.93(9) 10_556 3 ?
As1 K1 K5 56.44(6) . 3 ?
K5 K1 K5 170.54(19) . 3 ?
K5 K1 K5 69.58(11) 12 3 ?
K5 K1 K5 109.59(11) 10_556 3 ?
As6 K1 Nb1 133.50(4) 3 . ?
As6 K1 Nb1 133.51(4) . . ?
As3 K1 Nb1 42.62(6) . . ?
As3 K1 Nb1 42.62(6) 3 . ?
As1 K1 Nb1 91.02(12) 10_556 . ?
As1 K1 Nb1 39.53(6) . . ?
K5 K1 Nb1 100.00(11) . . ?
K5 K1 Nb1 99.99(11) 12 . ?
K5 K1 Nb1 71.21(8) 10_556 . ?
K5 K1 Nb1 71.21(8) 3 . ?
As6 K1 Nb1 133.51(4) 3 10_556 ?
As6 K1 Nb1 133.51(4) . 10_556 ?
As3 K1 Nb1 42.62(6) . 10_556 ?
As3 K1 Nb1 42.62(6) 3 10_556 ?
As1 K1 Nb1 39.54(6) 10_556 10_556 ?
As1 K1 Nb1 91.02(12) . 10_556 ?
K5 K1 Nb1 71.21(8) . 10_556 ?
K5 K1 Nb1 71.21(8) 12 10_556 ?
K5 K1 Nb1 99.99(11) 10_556 10_556 ?
K5 K1 Nb1 99.99(11) 3 10_556 ?
Nb1 K1 Nb1 51.49(9) . 10_556 ?
As9 K2 As10 129.90(13) . 13_556 ?
As9 K2 As5 108.16(11) . . ?
As10 K2 As5 120.58(12) 13_556 . ?
As9 K2 K16 68.3(3) . 9_566 ?
As10 K2 K16 81.7(3) 13_556 9_566 ?
As5 K2 K16 138.5(3) . 9_566 ?
As9 K2 K14 135.07(17) . 13_556 ?
As10 K2 K14 60.24(11) 13_556 13_556 ?
As5 K2 K14 70.94(12) . 13_556 ?
K16 K2 K14 141.9(4) 9_566 13_556 ?
As9 K2 As4 102.32(12) . 9_666 ?
As10 K2 As4 101.73(11) 13_556 9_666 ?
As5 K2 As4 73.61(8) . 9_666 ?
K16 K2 As4 67.4(3) 9_566 9_666 ?
K14 K2 As4 119.10(14) 13_556 9_666 ?
As9 K2 As10 72.18(9) . . ?
As10 K2 As10 89.18(9) 13_556 . ?
As5 K2 As10 98.40(12) . . ?
K16 K2 As10 117.8(3) 9_566 . ?
K14 K2 As10 63.88(11) 13_556 . ?
As4 K2 As10 168.70(12) 9_666 . ?
As9 K2 K7 58.29(9) . . ?
As10 K2 K7 156.40(14) 13_556 . ?
As5 K2 K7 63.49(9) . . ?
K16 K2 K7 82.8(4) 9_566 . ?
K14 K2 K7 133.61(16) 13_556 . ?
As4 K2 K7 55.67(6) 9_666 . ?
As10 K2 K7 113.81(10) . . ?
As9 K2 K14 67.08(10) . . ?
As10 K2 K14 64.17(10) 13_556 . ?
As5 K2 K14 153.75(17) . . ?
K16 K2 K14 65.6(3) 9_566 . ?
K14 K2 K14 93.95(9) 13_556 . ?
As4 K2 K14 132.38(16) 9_666 . ?
As10 K2 K14 55.35(10) . . ?
K7 K2 K14 123.89(14) . . ?
As9 K2 K6 64.08(9) . . ?
As10 K2 K6 137.54(14) 13_556 . ?
As5 K2 K6 55.64(8) . . ?
K16 K2 K6 131.6(3) 9_566 . ?
K14 K2 K6 82.43(14) 13_556 . ?
As4 K2 K6 114.53(10) 9_666 . ?
As10 K2 K6 54.27(7) . . ?
K7 K2 K6 65.42(7) . . ?
K14 K2 K6 102.22(13) . . ?
As9 K2 K4 156.08(16) . 13_556 ?
As10 K2 K4 55.44(8) 13_556 13_556 ?
As5 K2 K4 77.42(10) . 13_556 ?
K16 K2 K4 91.8(3) 9_566 13_556 ?
K14 K2 K4 68.84(12) 13_556 13_556 ?
As4 K2 K4 56.06(8) 9_666 13_556 ?
As10 K2 K4 130.96(13) . 13_556 ?
K7 K2 K4 107.64(12) . 13_556 ?
K14 K2 K4 117.96(13) . 13_556 ?
K6 K2 K4 131.09(13) . 13_556 ?
As9 K2 Nb2 114.09(10) . 9_666 ?
As10 K2 Nb2 111.32(10) 13_556 9_666 ?
As5 K2 Nb2 37.94(5) . 9_666 ?
K16 K2 Nb2 103.5(3) 9_566 9_666 ?
K14 K2 Nb2 92.60(12) 13_556 9_666 ?
As4 K2 Nb2 36.25(5) 9_666 9_666 ?
As10 K2 Nb2 136.35(13) . 9_666 ?
K7 K2 Nb2 55.80(8) . 9_666 ?
K14 K2 Nb2 168.29(16) . 9_666 ?
K6 K2 Nb2 88.24(9) . 9_666 ?
K4 K2 Nb2 55.96(8) 13_556 9_666 ?
As8 K3 As10 76.91(8) . . ?
As8 K3 As7 104.70(9) . . ?
As10 K3 As7 109.69(9) . . ?
As8 K3 Nb1 122.13(9) . 5 ?
As10 K3 Nb1 118.83(10) . 5 ?
As7 K3 Nb1 117.47(9) . 5 ?
As8 K3 As2 159.45(11) . 5 ?
As10 K3 As2 102.25(9) . 5 ?
As7 K3 As2 94.96(8) . 5 ?
Nb1 K3 As2 40.08(5) 5 5 ?
As8 K3 As3 101.44(9) . 5 ?
As10 K3 As3 155.32(11) . 5 ?
As7 K3 As3 94.63(8) . 5 ?
Nb1 K3 As3 41.18(5) 5 5 ?
As2 K3 As3 70.59(7) 5 5 ?
As8 K3 K15 115.30(15) . 5 ?
As10 K3 K15 57.37(11) . 5 ?
As7 K3 K15 131.04(16) . 5 ?
Nb1 K3 K15 62.58(11) 5 5 ?
As2 K3 K15 51.72(12) 5 5 ?
As3 K3 K15 103.49(12) 5 5 ?
As8 K3 K5 54.23(7) . 7 ?
As10 K3 K5 110.68(10) . 7 ?
As7 K3 K5 126.63(11) . 7 ?
Nb1 K3 K5 68.81(8) 5 7 ?
As2 K3 K5 108.82(10) 5 7 ?
As3 K3 K5 53.61(7) 5 7 ?
K15 K3 K5 100.08(15) 5 7 ?
As8 K3 K9 80.71(10) . . ?
As10 K3 K9 147.21(10) . . ?
As7 K3 K9 53.82(10) . . ?
Nb1 K3 K9 93.35(7) 5 . ?
As2 K3 K9 107.02(9) 5 . ?
As3 K3 K9 53.27(6) 5 . ?
K15 K3 K9 155.43(13) 5 . ?
K5 K3 K9 73.45(12) 7 . ?
As8 K3 Nb4 39.68(5) . . ?
As10 K3 Nb4 39.64(5) . . ?
As7 K3 Nb4 101.62(8) . . ?
Nb1 K3 Nb4 140.90(9) 5 . ?
As2 K3 Nb4 141.73(10) 5 . ?
As3 K3 Nb4 140.50(9) 5 . ?
K15 K3 Nb4 92.53(12) 5 . ?
K5 K3 Nb4 88.42(8) 7 . ?
K9 K3 Nb4 110.65(9) . . ?
As8 K3 As1 93.13(8) . 5 ?
As10 K3 As1 91.75(8) . 5 ?
As7 K3 As1 154.55(10) . 5 ?
Nb1 K3 As1 37.28(5) 5 5 ?
As2 K3 As1 66.32(6) 5 5 ?
As3 K3 As1 63.63(6) 5 5 ?
K15 K3 As1 50.55(13) 5 5 ?
K5 K3 As1 51.94(7) 7 5 ?
K9 K3 As1 113.27(10) . 5 ?
Nb4 K3 As1 103.68(8) . 5 ?
As8 K3 K13 147.98(11) . . ?
As10 K3 K13 90.78(9) . . ?
As7 K3 K13 51.52(7) . . ?
Nb1 K3 K13 89.76(9) 5 . ?
As2 K3 K13 51.74(7) 5 . ?
As3 K3 K13 101.66(9) 5 . ?
K15 K3 K13 80.17(15) 5 . ?
K5 K3 K13 154.89(11) 7 . ?
K9 K3 K13 95.79(13) . . ?
Nb4 K3 K13 116.69(10) . . ?
As1 K3 K13 116.99(10) 5 . ?
As10 K4 As10 75.82(10) . 12 ?
As10 K4 As7 110.49(10) . . ?
As10 K4 As7 110.49(10) 12 . ?
As10 K4 As4 100.06(5) . 5_445 ?
As10 K4 As4 151.43(15) 12 5_445 ?
As7 K4 As4 97.52(10) . 5_445 ?
As10 K4 As4 151.43(15) . 16_545 ?
As10 K4 As4 100.06(5) 12 16_545 ?
As7 K4 As4 97.52(10) . 16_545 ?
As4 K4 As4 69.86(9) 5_445 16_545 ?
As10 K4 Nb2 117.63(10) . 5_445 ?
As10 K4 Nb2 117.63(10) 12 5_445 ?
As7 K4 Nb2 117.67(12) . 5_445 ?
As4 K4 Nb2 38.96(5) 5_445 5_445 ?
As4 K4 Nb2 38.96(5) 16_545 5_445 ?
As10 K4 Nb4 39.64(5) . . ?
As10 K4 Nb4 39.64(5) 12 . ?
As7 K4 Nb4 103.78(11) . . ?
As4 K4 Nb4 139.01(8) 5_445 . ?
As4 K4 Nb4 139.01(8) 16_545 . ?
Nb2 K4 Nb4 138.55(13) 5_445 . ?
As10 K4 K13 90.30(6) . . ?
As10 K4 K13 152.81(13) 12 . ?
As7 K4 K13 52.35(7) . . ?
As4 K4 K13 53.18(6) 5_445 . ?
As4 K4 K13 102.98(11) 16_545 . ?
Nb2 K4 K13 89.49(9) 5_445 . ?
Nb4 K4 K13 117.79(9) . . ?
As10 K4 K13 152.80(13) . 12 ?
As10 K4 K13 90.31(6) 12 12 ?
As7 K4 K13 52.34(7) . 12 ?
As4 K4 K13 102.98(11) 5_445 12 ?
As4 K4 K13 53.18(6) 16_545 12 ?
Nb2 K4 K13 89.49(9) 5_445 12 ?
Nb4 K4 K13 117.80(9) . 12 ?
K13 K4 K13 92.03(14) . 12 ?
As10 K4 K2 53.05(7) . 13_556 ?
As10 K4 K2 102.34(13) 12 13_556 ?
As7 K4 K2 137.96(8) . 13_556 ?
As4 K4 K2 56.45(8) 5_445 13_556 ?
As4 K4 K2 101.93(12) 16_545 13_556 ?
Nb2 K4 K2 64.68(8) 5_445 13_556 ?
Nb4 K4 K2 85.07(9) . 13_556 ?
K13 K4 K2 86.89(9) . 13_556 ?
K13 K4 K2 154.14(13) 12 13_556 ?
As10 K4 K2 102.34(13) . 8_456 ?
As10 K4 K2 53.04(7) 12 8_456 ?
As7 K4 K2 137.96(8) . 8_456 ?
As4 K4 K2 101.93(12) 5_445 8_456 ?
As4 K4 K2 56.45(8) 16_545 8_456 ?
Nb2 K4 K2 64.68(8) 5_445 8_456 ?
Nb4 K4 K2 85.07(9) . 8_456 ?
K13 K4 K2 154.14(13) . 8_456 ?
K13 K4 K2 86.89(9) 12 8_456 ?
K2 K4 K2 83.07(16) 13_556 8_456 ?
As10 K4 K3 93.17(10) . 12 ?
As10 K4 K3 53.30(7) 12 12 ?
As7 K4 K3 57.22(8) . 12 ?
As4 K4 K3 154.48(14) 5_445 12 ?
As4 K4 K3 107.10(7) 16_545 12 ?
Nb2 K4 K3 145.94(7) 5_445 12 ?
Nb4 K4 K3 59.74(7) . 12 ?
K13 K4 K3 105.47(12) . 12 ?
K13 K4 K3 60.14(8) 12 12 ?
K2 K4 K3 144.63(13) 13_556 12 ?
K2 K4 K3 96.36(8) 8_456 12 ?
As8 K5 As3 109.03(10) 14_546 3 ?
As8 K5 As1 104.99(9) 14_546 10_556 ?
As3 K5 As1 72.75(8) 3 10_556 ?
As8 K5 As6 142.87(11) 14_546 . ?
As3 K5 As6 99.19(9) 3 . ?
As1 K5 As6 106.12(10) 10_556 . ?
As8 K5 K1 162.88(13) 14_546 . ?
As3 K5 K1 58.46(10) 3 . ?
As1 K5 K1 61.50(7) 10_556 . ?
As6 K5 K1 54.24(9) . . ?
As8 K5 K3 55.51(7) 14_546 7_545 ?
As3 K5 K3 60.91(7) 3 7_545 ?
As1 K5 K3 65.99(8) 10_556 7_545 ?
As6 K5 K3 159.72(11) . 7_545 ?
K1 K5 K3 107.59(12) . 7_545 ?
As8 K5 K6 58.75(7) 14_546 7_545 ?
As3 K5 K6 116.16(10) 3 7_545 ?
As1 K5 K6 56.10(8) 10_556 7_545 ?
As6 K5 K6 127.97(10) . 7_545 ?
K1 K5 K6 113.96(10) . 7_545 ?
K3 K5 K6 64.69(8) 7_545 7_545 ?
As8 K5 K11 121.44(12) 14_546 10_556 ?
As3 K5 K11 114.13(11) 3 10_556 ?
As1 K5 K11 56.24(8) 10_556 10_556 ?
As6 K5 K11 63.60(9) . 10_556 ?
K1 K5 K11 61.63(9) . 10_556 ?
K3 K5 K11 118.72(12) 7_545 10_556 ?
K6 K5 K11 67.43(10) 7_545 10_556 ?
As8 K5 K5 128.83(7) 14_546 10_556 ?
As3 K5 K5 52.46(6) 3 10_556 ?
As1 K5 K5 110.68(6) 10_556 10_556 ?
As6 K5 K5 54.84(6) . 10_556 ?
K1 K5 K5 55.21(5) . 10_556 ?
K3 K5 K5 108.91(7) 7_545 10_556 ?
K6 K5 K5 166.49(7) 7_545 10_556 ?
K11 K5 K5 108.78(8) 10_556 10_556 ?
As8 K5 K13 102.16(9) 14_546 10_556 ?
As3 K5 K13 148.48(10) 3 10_556 ?
As1 K5 K13 103.81(9) 10_556 10_556 ?
As6 K5 K13 50.73(6) . 10_556 ?
K1 K5 K13 91.82(11) . 10_556 ?
K3 K5 K13 147.55(10) 7_545 10_556 ?
K6 K5 K13 83.86(8) 7_545 10_556 ?
K11 K5 K13 48.75(7) 10_556 10_556 ?
K5 K5 K13 103.51(6) 10_556 10_556 ?
As8 K5 K5 45.84(6) 14_546 12_655 ?
As3 K5 K5 106.81(7) 3 12_655 ?
As1 K5 K5 150.02(6) 10_556 12_655 ?
As6 K5 K5 103.53(6) . 12_655 ?
K1 K5 K5 144.80(5) . 12_655 ?
K3 K5 K5 87.24(7) 7_545 12_655 ?
K6 K5 K5 101.24(7) 7_545 12_655 ?
K11 K5 K5 138.38(7) 10_556 12_655 ?
K5 K5 K5 90.0 10_556 12_655 ?
K13 K5 K5 91.50(6) 10_556 12_655 ?
As8 K5 K9 70.95(7) 14_546 5_545 ?
As3 K5 K9 47.28(6) 3 5_545 ?
As1 K5 K9 108.82(10) 10_556 5_545 ?
As6 K5 K9 116.36(9) . 5_545 ?
K1 K5 K9 102.28(9) . 5_545 ?
K3 K5 K9 54.25(8) 7_545 5_545 ?
K6 K5 K9 115.67(9) 7_545 5_545 ?
K11 K5 K9 161.28(10) 10_556 5_545 ?
K5 K5 K9 63.58(5) 10_556 5_545 ?
K13 K5 K9 147.34(10) 10_556 5_545 ?
K5 K5 K9 60.28(5) 12_655 5_545 ?
As5 K6 As10 101.25(9) . . ?
As5 K6 As4 75.17(7) . 12_655 ?
As10 K6 As4 159.31(11) . 12_655 ?
As5 K6 As1 101.51(9) . 5 ?
As10 K6 As1 99.00(8) . 5 ?
As4 K6 As1 101.68(9) 12_655 5 ?
As5 K6 As8 160.76(11) . . ?
As10 K6 As8 72.74(7) . . ?
As4 K6 As8 103.80(9) 12_655 . ?
As1 K6 As8 97.52(8) 5 . ?
As5 K6 Nb4 122.99(9) . . ?
As10 K6 Nb4 42.01(5) . . ?
As4 K6 Nb4 122.83(10) 12_655 . ?
As1 K6 Nb4 122.03(9) 5 . ?
As8 K6 Nb4 41.19(5) . . ?
As5 K6 K12 115.14(12) . . ?
As10 K6 K12 108.89(11) . . ?
As4 K6 K12 57.08(8) 12_655 . ?
As1 K6 K12 127.21(12) 5 . ?
As8 K6 K12 52.98(9) . . ?
Nb4 K6 K12 67.08(9) . . ?
As5 K6 As9 94.56(8) . . ?
As10 K6 As9 67.33(7) . . ?
As4 K6 As9 92.43(8) 12_655 . ?
As1 K6 As9 160.83(10) 5 . ?
As8 K6 As9 66.21(7) . . ?
Nb4 K6 As9 38.90(5) . . ?
K12 K6 As9 51.68(9) . . ?
As5 K6 K2 54.57(8) . . ?
As10 K6 K2 58.85(7) . . ?
As4 K6 K2 105.01(9) 12_655 . ?
As1 K6 K2 136.41(11) 5 . ?
As8 K6 K2 108.60(10) . . ?
Nb4 K6 K2 68.43(8) . . ?
K12 K6 K2 96.29(12) . . ?
As9 K6 K2 48.82(8) . . ?
As5 K6 K5 145.41(11) . 7 ?
As10 K6 K5 106.43(9) . 7 ?
As4 K6 K5 85.46(8) 12_655 7 ?
As1 K6 K5 54.30(7) 5 7 ?
As8 K6 K5 51.72(7) . 7 ?
Nb4 K6 K5 91.58(9) . 7 ?
K12 K6 K5 74.87(12) . 7 ?
As9 K6 K5 114.94(10) . 7 ?
K2 K6 K5 160.01(12) . 7 ?
As5 K6 K15 85.17(11) . 5 ?
As10 K6 K15 54.41(9) . 5 ?
As4 K6 K15 143.26(12) 12_655 5 ?
As1 K6 K15 51.87(11) 5 5 ?
As8 K6 K15 104.65(10) . 5 ?
Nb4 K6 K15 93.91(9) . 5 ?
K12 K6 K15 157.33(13) . 5 ?
As9 K6 K15 120.23(12) . 5 ?
K2 K6 K15 87.34(13) . 5 ?
K5 K6 K15 94.30(13) 7 5 ?
As5 K6 Nb2 39.64(5) . . ?
As10 K6 Nb2 140.68(9) . . ?
As4 K6 Nb2 37.79(4) 12_655 . ?
As1 K6 Nb2 94.63(8) 5 . ?
As8 K6 Nb2 141.50(9) . . ?
Nb4 K6 Nb2 143.34(9) . . ?
K12 K6 Nb2 91.06(9) . . ?
As9 K6 Nb2 104.44(8) . . ?
K2 K6 Nb2 86.22(8) . . ?
K5 K6 Nb2 111.45(9) 7 . ?
K15 K6 Nb2 111.53(11) 5 . ?
As9 K7 As9 106.04(13) 9_566 . ?
As9 K7 As4 102.34(5) 9_566 9_666 ?
As9 K7 As4 102.39(5) . 9_666 ?
As9 K7 As4 102.39(5) 9_566 12_655 ?
As9 K7 As4 102.33(5) . 12_655 ?
As4 K7 As4 138.31(15) 9_666 12_655 ?
As9 K7 K2 53.58(7) 9_566 4_566 ?
As9 K7 K2 142.67(12) . 4_566 ?
As4 K7 K2 112.00(9) 9_666 4_566 ?
As4 K7 K2 60.42(7) 12_655 4_566 ?
As9 K7 K2 142.67(12) 9_566 . ?
As9 K7 K2 53.58(7) . . ?
As4 K7 K2 60.41(7) 9_666 . ?
As4 K7 K2 111.99(9) 12_655 . ?
K2 K7 K2 160.73(19) 4_566 . ?
As9 K7 Nb2 121.59(5) 9_566 9_666 ?
As9 K7 Nb2 122.13(5) . 9_666 ?
As4 K7 Nb2 40.49(5) 9_666 9_666 ?
As4 K7 Nb2 97.82(11) 12_655 9_666 ?
K2 K7 Nb2 94.12(11) 4_566 9_666 ?
K2 K7 Nb2 68.56(8) . 9_666 ?
As9 K7 Nb2 122.13(5) 9_566 . ?
As9 K7 Nb2 121.58(5) . . ?
As4 K7 Nb2 97.82(11) 9_666 . ?
As4 K7 Nb2 40.49(5) 12_655 . ?
K2 K7 Nb2 68.56(8) 4_566 . ?
K2 K7 Nb2 94.12(11) . . ?
Nb2 K7 Nb2 57.33(8) 9_666 . ?
As9 K7 As5 97.18(4) 9_566 9_666 ?
As9 K7 As5 156.78(10) . 9_666 ?
As4 K7 As5 72.45(8) 9_666 9_666 ?
As4 K7 As5 71.57(8) 12_655 9_666 ?
K2 K7 As5 54.47(8) 4_566 9_666 ?
K2 K7 As5 106.89(12) . 9_666 ?
Nb2 K7 As5 40.54(6) 9_666 9_666 ?
Nb2 K7 As5 40.29(6) . 9_666 ?
As9 K7 As5 156.78(10) 9_566 . ?
As9 K7 As5 97.18(4) . . ?
As4 K7 As5 71.57(8) 9_666 . ?
As4 K7 As5 72.45(8) 12_655 . ?
K2 K7 As5 106.89(12) 4_566 . ?
K2 K7 As5 54.47(8) . . ?
Nb2 K7 As5 40.29(6) 9_666 . ?
Nb2 K7 As5 40.54(6) . . ?
As5 K7 As5 59.61(8) 9_666 . ?
As9 K7 K12 86.93(11) 9_566 . ?
As9 K7 K12 54.28(9) . . ?
As4 K7 K12 156.66(10) 9_666 . ?
As4 K7 K12 57.23(6) 12_655 . ?
K2 K7 K12 90.81(11) 4_566 . ?
K2 K7 K12 99.39(10) . . ?
Nb2 K7 K12 147.23(10) 9_666 . ?
Nb2 K7 K12 95.09(6) . . ?
As5 K7 K12 128.18(8) 9_666 . ?
As5 K7 K12 107.52(7) . . ?
As9 K7 K12 54.29(9) 9_566 9_566 ?
As9 K7 K12 86.94(11) . 9_566 ?
As4 K7 K12 57.24(6) 9_666 9_566 ?
As4 K7 K12 156.66(10) 12_655 9_566 ?
K2 K7 K12 99.40(10) 4_566 9_566 ?
K2 K7 K12 90.81(11) . 9_566 ?
Nb2 K7 K12 95.09(6) 9_666 9_566 ?
Nb2 K7 K12 147.23(10) . 9_566 ?
As5 K7 K12 107.52(7) 9_666 9_566 ?
As5 K7 K12 128.18(8) . 9_566 ?
K12 K7 K12 116.04(14) . 9_566 ?
As3 K8 As2 78.84(8) 5 14_556 ?
As3 K8 As2 78.83(8) 5 5 ?
As2 K8 As2 92.41(12) 14_556 5 ?
As3 K8 K10 130.63(17) 5 . ?
As2 K8 K10 67.78(10) 14_556 . ?
As2 K8 K10 67.78(10) 5 . ?
As3 K8 Nb3 131.60(14) 5 . ?
As2 K8 Nb3 128.71(7) 14_556 . ?
As2 K8 Nb3 128.71(7) 5 . ?
K10 K8 Nb3 97.77(14) . . ?
As3 K8 Nb3 131.60(14) 5 10_556 ?
As2 K8 Nb3 128.71(7) 14_556 10_556 ?
As2 K8 Nb3 128.71(7) 5 10_556 ?
K10 K8 Nb3 97.77(14) . 10_556 ?
Nb3 K8 Nb3 0.00(6) . 10_556 ?
As3 K8 As6 173.90(16) 5 . ?
As2 K8 As6 105.26(9) 14_556 . ?
As2 K8 As6 105.26(9) 5 . ?
K10 K8 As6 55.47(12) . . ?
Nb3 K8 As6 42.30(6) . . ?
Nb3 K8 As6 42.30(6) 10_556 . ?
As3 K8 As7 104.15(11) 5 10_556 ?
As2 K8 As7 99.68(4) 14_556 10_556 ?
As2 K8 As7 167.88(10) 5 10_556 ?
K10 K8 As7 116.18(12) . 10_556 ?
Nb3 K8 As7 41.07(6) . 10_556 ?
Nb3 K8 As7 41.07(6) 10_556 10_556 ?
As6 K8 As7 70.91(8) . 10_556 ?
As3 K8 As7 104.14(11) 5 . ?
As2 K8 As7 167.88(10) 14_556 . ?
As2 K8 As7 99.68(4) 5 . ?
K10 K8 As7 116.18(12) . . ?
Nb3 K8 As7 41.08(6) . . ?
Nb3 K8 As7 41.08(6) 10_556 . ?
As6 K8 As7 70.91(8) . . ?
As7 K8 As7 68.21(9) 10_556 . ?
As3 K8 K13 119.99(8) 5 . ?
As2 K8 K13 134.01(14) 14_556 . ?
As2 K8 K13 56.33(7) 5 . ?
K10 K8 K13 69.15(9) . . ?
Nb3 K8 K13 72.43(8) . . ?
Nb3 K8 K13 72.43(8) 10_556 . ?
As6 K8 K13 60.48(8) . . ?
As7 K8 K13 113.24(12) 10_556 . ?
As7 K8 K13 54.85(7) . . ?
As3 K8 K13 119.99(8) 5 10_556 ?
As2 K8 K13 56.34(7) 14_556 10_556 ?
As2 K8 K13 134.01(14) 5 10_556 ?
K10 K8 K13 69.15(9) . 10_556 ?
Nb3 K8 K13 72.43(8) . 10_556 ?
Nb3 K8 K13 72.43(8) 10_556 10_556 ?
As6 K8 K13 60.48(8) . 10_556 ?
As7 K8 K13 54.85(7) 10_556 10_556 ?
As7 K8 K13 113.24(12) . 10_556 ?
K13 K8 K13 119.81(16) . 10_556 ?
As3 K8 K9 59.01(11) 5 . ?
As2 K8 K9 118.03(9) 14_556 . ?
As2 K8 K9 118.02(9) 5 . ?
K10 K8 K9 170.36(18) . . ?
Nb3 K8 K9 72.59(12) . . ?
Nb3 K8 K9 72.59(12) 10_556 . ?
As6 K8 K9 114.89(14) . . ?
As7 K8 K9 56.47(9) 10_556 . ?
As7 K8 K9 56.47(9) . . ?
K13 K8 K9 106.96(10) . . ?
K13 K8 K9 106.96(10) 10_556 . ?
As3 K9 As3 147.4(2) 5 7_455 ?
As3 K9 As7 103.17(8) 5 10_556 ?
As3 K9 As7 103.17(8) 7_455 10_556 ?
As3 K9 As7 103.17(8) 5 . ?
As3 K9 As7 103.17(8) 7_455 . ?
As7 K9 As7 71.46(14) 10_556 . ?
As3 K9 K8 53.98(7) 5 . ?
As3 K9 K8 158.6(2) 7_455 . ?
As7 K9 K8 60.25(10) 10_556 . ?
As7 K9 K8 60.25(10) . . ?
As3 K9 K8 158.6(2) 5 3 ?
As3 K9 K8 53.99(7) 7_455 3 ?
As7 K9 K8 60.25(10) 10_556 3 ?
As7 K9 K8 60.24(10) . 3 ?
K8 K9 K8 104.6(2) . 3 ?
As3 K9 K3 59.63(5) 5 10_556 ?
As3 K9 K3 121.89(6) 7_455 10_556 ?
As7 K9 K3 58.39(6) 10_556 10_556 ?
As7 K9 K3 117.32(15) . 10_556 ?
K8 K9 K3 63.21(6) . 10_556 ?
K8 K9 K3 113.68(11) 3 10_556 ?
As3 K9 K3 121.89(6) 5 3 ?
As3 K9 K3 59.63(5) 7_455 3 ?
As7 K9 K3 58.39(6) 10_556 3 ?
As7 K9 K3 117.32(15) . 3 ?
K8 K9 K3 113.68(11) . 3 ?
K8 K9 K3 63.21(6) 3 3 ?
K3 K9 K3 65.18(9) 10_556 3 ?
As3 K9 K3 59.62(5) 5 . ?
As3 K9 K3 121.88(6) 7_455 . ?
As7 K9 K3 117.32(15) 10_556 . ?
As7 K9 K3 58.39(6) . . ?
K8 K9 K3 63.21(6) . . ?
K8 K9 K3 113.68(11) 3 . ?
K3 K9 K3 114.62(9) 10_556 . ?
K3 K9 K3 175.4(2) 3 . ?
As3 K9 K3 121.88(6) 5 12 ?
As3 K9 K3 59.62(5) 7_455 12 ?
As7 K9 K3 117.31(15) 10_556 12 ?
As7 K9 K3 58.39(6) . 12 ?
K8 K9 K3 113.68(11) . 12 ?
K8 K9 K3 63.21(6) 3 12 ?
K3 K9 K3 175.4(2) 10_556 12 ?
K3 K9 K3 114.62(9) 3 12 ?
K3 K9 K3 65.17(9) . 12 ?
As3 K9 K5 46.76(7) 5 16 ?
As3 K9 K5 105.45(14) 7_455 16 ?
As7 K9 K5 110.22(5) 10_556 16 ?
As7 K9 K5 149.92(4) . 16 ?
K8 K9 K5 93.65(7) . 16 ?
K8 K9 K5 148.03(7) 3 16 ?
K3 K9 K5 52.30(7) 10_556 16 ?
K3 K9 K5 85.55(9) 3 16 ?
K3 K9 K5 97.90(10) . 16 ?
K3 K9 K5 132.17(16) 12 16 ?
As3 K9 K5 105.45(14) 5 5_455 ?
As3 K9 K5 46.76(7) 7_455 5_455 ?
As7 K9 K5 110.22(5) 10_556 5_455 ?
As7 K9 K5 149.92(4) . 5_455 ?
K8 K9 K5 148.02(7) . 5_455 ?
K8 K9 K5 93.66(7) 3 5_455 ?
K3 K9 K5 85.55(9) 10_556 5_455 ?
K3 K9 K5 52.30(7) 3 5_455 ?
K3 K9 K5 132.17(16) . 5_455 ?
K3 K9 K5 97.90(10) 12 5_455 ?
K5 K9 K5 59.43(11) 16 5_455 ?
As6 K10 As6 147.6(3) 3_655 . ?
As6 K10 K8 63.51(9) 3_655 3_655 ?
As6 K10 K8 148.9(3) . 3_655 ?
As6 K10 K8 148.9(3) 3_655 . ?
As6 K10 K8 63.51(9) . . ?
K8 K10 K8 85.3(2) 3_655 . ?
As6 K10 As2 102.30(10) 3_655 14_556 ?
As6 K10 As2 102.30(10) . 14_556 ?
K8 K10 As2 55.82(12) 3_655 14_556 ?
K8 K10 As2 55.82(12) . 14_556 ?
As6 K10 As2 102.30(10) 3_655 5 ?
As6 K10 As2 102.30(10) . 5 ?
K8 K10 As2 55.82(12) 3_655 5 ?
K8 K10 As2 55.82(12) . 5 ?
As2 K10 As2 80.34(18) 14_556 5 ?
As6 K10 K13 58.26(5) 3_655 12_655 ?
As6 K10 K13 128.89(6) . 12_655 ?
K8 K10 K13 57.21(8) 3_655 12_655 ?
K8 K10 K13 105.83(17) . 12_655 ?
As2 K10 K13 111.25(18) 14_556 12_655 ?
As2 K10 K13 50.08(7) 5 12_655 ?
As6 K10 K13 128.89(6) 3_655 . ?
As6 K10 K13 58.27(5) . . ?
K8 K10 K13 105.83(17) 3_655 . ?
K8 K10 K13 57.22(8) . . ?
As2 K10 K13 111.25(18) 14_556 . ?
As2 K10 K13 50.08(7) 5 . ?
K13 K10 K13 73.84(11) 12_655 . ?
As6 K10 K13 58.27(5) 3_655 3_655 ?
As6 K10 K13 128.89(6) . 3_655 ?
K8 K10 K13 57.22(8) 3_655 3_655 ?
K8 K10 K13 105.83(17) . 3_655 ?
As2 K10 K13 50.08(7) 14_556 3_655 ?
As2 K10 K13 111.25(18) 5 3_655 ?
K13 K10 K13 102.21(11) 12_655 3_655 ?
K13 K10 K13 158.9(3) . 3_655 ?
As6 K10 K13 128.89(6) 3_655 10_556 ?
As6 K10 K13 58.27(5) . 10_556 ?
K8 K10 K13 105.83(17) 3_655 10_556 ?
K8 K10 K13 57.22(8) . 10_556 ?
As2 K10 K13 50.08(7) 14_556 10_556 ?
As2 K10 K13 111.25(18) 5 10_556 ?
K13 K10 K13 158.9(3) 12_655 10_556 ?
K13 K10 K13 102.22(11) . 10_556 ?
K13 K10 K13 73.84(11) 3_655 10_556 ?
As6 K10 K5 104.03(19) 3_655 . ?
As6 K10 K5 47.84(10) . . ?
K8 K10 K5 152.61(5) 3_655 . ?
K8 K10 K5 104.07(8) . . ?
As2 K10 K5 108.20(5) 14_556 . ?
As2 K10 K5 149.66(4) 5 . ?
K13 K10 K5 139.33(19) 12_655 . ?
K13 K10 K5 100.78(11) . . ?
K13 K10 K5 95.39(10) 3_655 . ?
K13 K10 K5 61.48(8) 10_556 . ?
As6 K10 K5 47.85(10) 3_655 12_655 ?
As6 K10 K5 104.03(19) . 12_655 ?
K8 K10 K5 104.07(8) 3_655 12_655 ?
K8 K10 K5 152.61(5) . 12_655 ?
As2 K10 K5 108.20(5) 14_556 12_655 ?
As2 K10 K5 149.67(4) 5 12_655 ?
K13 K10 K5 100.78(11) 12_655 12_655 ?
K13 K10 K5 139.33(19) . 12_655 ?
K13 K10 K5 61.48(8) 3_655 12_655 ?
K13 K10 K5 95.39(10) 10_556 12_655 ?
K5 K10 K5 56.80(11) . 12_655 ?
As4 K11 As4 72.21(10) 5_445 16_545 ?
As4 K11 As1 101.83(11) 5_445 . ?
As4 K11 As1 101.83(11) 16_545 . ?
As4 K11 K13 113.45(13) 5_445 12 ?
As4 K11 K13 57.41(7) 16_545 12 ?
As1 K11 K13 127.10(8) . 12 ?
As4 K11 K13 57.41(7) 5_445 . ?
As4 K11 K13 113.45(13) 16_545 . ?
As1 K11 K13 127.10(8) . . ?
K13 K11 K13 105.25(15) 12 . ?
As4 K11 As7 96.18(10) 5_445 . ?
As4 K11 As7 96.18(10) 16_545 . ?
As1 K11 As7 157.64(16) . . ?
K13 K11 As7 54.28(8) 12 . ?
K13 K11 As7 54.28(8) . . ?
As4 K11 Nb3 125.63(10) 5_445 . ?
As4 K11 Nb3 125.63(10) 16_545 . ?
As1 K11 Nb3 119.16(13) . . ?
K13 K11 Nb3 69.30(9) 12 . ?
K13 K11 Nb3 69.30(9) . . ?
As7 K11 Nb3 38.48(6) . . ?
As4 K11 Nb3 125.63(10) 5_445 10_556 ?
As4 K11 Nb3 125.63(10) 16_545 10_556 ?
As1 K11 Nb3 119.16(13) . 10_556 ?
K13 K11 Nb3 69.30(9) 12 10_556 ?
K13 K11 Nb3 69.30(9) . 10_556 ?
As7 K11 Nb3 38.48(6) . 10_556 ?
Nb3 K11 Nb3 0.0 . 10_556 ?
As4 K11 K1 140.47(7) 5_445 . ?
As4 K11 K1 140.47(7) 16_545 . ?
As1 K11 K1 57.98(10) . . ?
K13 K11 K1 105.19(12) 12 . ?
K13 K11 K1 105.19(12) . . ?
As7 K11 K1 99.67(13) . . ?
Nb3 K11 K1 61.19(10) . . ?
Nb3 K11 K1 61.19(10) 10_556 . ?
As4 K11 K5 85.55(7) 5_445 10_556 ?
As4 K11 K5 143.48(14) 16_545 10_556 ?
As1 K11 K5 54.05(7) . 10_556 ?
K13 K11 K5 157.97(16) 12 10_556 ?
K13 K11 K5 74.86(8) . 10_556 ?
As7 K11 K5 115.14(10) . 10_556 ?
Nb3 K11 K5 90.85(10) . 10_556 ?
Nb3 K11 K5 90.85(10) 10_556 10_556 ?
K1 K11 K5 54.93(8) . 10_556 ?
As4 K11 K5 143.48(14) 5_445 3 ?
As4 K11 K5 85.55(7) 16_545 3 ?
As1 K11 K5 54.05(7) . 3 ?
K13 K11 K5 74.86(8) 12 3 ?
K13 K11 K5 157.98(16) . 3 ?
As7 K11 K5 115.14(10) . 3 ?
Nb3 K11 K5 90.85(10) . 3 ?
Nb3 K11 K5 90.85(10) 10_556 3 ?
K1 K11 K5 54.93(8) . 3 ?
K5 K11 K5 96.77(13) 10_556 3 ?
As4 K11 As6 161.15(13) 5_445 3 ?
As4 K11 As6 108.67(5) 16_545 3 ?
As1 K11 As6 96.43(10) . 3 ?
K13 K11 As6 56.83(8) 12 3 ?
K13 K11 As6 107.31(13) . 3 ?
As7 K11 As6 64.98(8) . 3 ?
Nb3 K11 As6 38.02(5) . 3 ?
Nb3 K11 As6 38.02(5) 10_556 3 ?
K1 K11 As6 49.27(8) . 3 ?
K5 K11 As6 101.67(12) 10_556 3 ?
K5 K11 As6 53.68(7) 3 3 ?
As8 K12 As9 75.63(12) . . ?
As8 K12 As4 110.41(9) . 12_655 ?
As9 K12 As4 101.62(10) . 12_655 ?
As8 K12 As4 110.41(9) . 1_455 ?
As9 K12 As4 101.62(10) . 1_455 ?
As4 K12 As4 136.78(17) 12_655 1_455 ?
As8 K12 K16 156.9(4) . . ?
As9 K12 K16 127.5(4) . . ?
As4 K12 K16 68.45(9) 12_655 . ?
As4 K12 K16 68.45(9) 1_455 . ?
As8 K12 K6 60.64(9) . . ?
As9 K12 K6 64.59(9) . . ?
As4 K12 K6 56.90(5) 12_655 . ?
As4 K12 K6 164.42(16) 1_455 . ?
K16 K12 K6 125.14(9) . . ?
As8 K12 K6 60.64(9) . 12 ?
As9 K12 K6 64.59(9) . 12 ?
As4 K12 K6 164.42(16) 12_655 12 ?
As4 K12 K6 56.90(5) 1_455 12 ?
K16 K12 K6 125.14(9) . 12 ?
K6 K12 K6 108.53(16) . 12 ?
As8 K12 K7 118.41(13) . . ?
As9 K12 K7 55.79(9) . . ?
As4 K12 K7 54.90(8) 12_655 . ?
As4 K12 K7 114.20(15) 1_455 . ?
K16 K12 K7 80.7(3) . . ?
K6 K12 K7 65.19(8) . . ?
K6 K12 K7 116.12(15) 12 . ?
As8 K12 K7 118.41(13) . 9_566 ?
As9 K12 K7 55.79(9) . 9_566 ?
As4 K12 K7 114.20(15) 12_655 9_566 ?
As4 K12 K7 54.91(8) 1_455 9_566 ?
K16 K12 K7 80.7(3) . 9_566 ?
K6 K12 K7 116.12(15) . 9_566 ?
K6 K12 K7 65.19(8) 12 9_566 ?
K7 K12 K7 63.96(14) . 9_566 ?
As8 K12 Nb4 38.32(7) . . ?
As9 K12 Nb4 37.31(7) . . ?
As4 K12 Nb4 110.31(8) 12_655 . ?
As4 K12 Nb4 110.31(8) 1_455 . ?
K16 K12 Nb4 164.8(4) . . ?
K6 K12 Nb4 54.45(8) . . ?
K6 K12 Nb4 54.45(8) 12 . ?
K7 K12 Nb4 86.44(10) . . ?
K7 K12 Nb4 86.44(10) 9_566 . ?
As8 K12 K13 103.45(13) . 16 ?
As9 K12 K13 147.66(6) . 16 ?
As4 K12 K13 47.59(7) 12_655 16 ?
As4 K12 K13 108.62(13) 1_455 16 ?
K16 K12 K13 57.8(3) . 16 ?
K6 K12 K13 86.45(8) . 16 ?
K6 K12 K13 143.68(15) 12 16 ?
K7 K12 K13 100.19(9) . 16 ?
K7 K12 K13 137.99(15) 9_566 16 ?
Nb4 K12 K13 133.34(11) . 16 ?
As8 K12 K13 103.45(13) . 5_455 ?
As9 K12 K13 147.66(6) . 5_455 ?
As4 K12 K13 108.62(13) 12_655 5_455 ?
As4 K12 K13 47.59(7) 1_455 5_455 ?
K16 K12 K13 57.8(3) . 5_455 ?
K6 K12 K13 143.68(15) . 5_455 ?
K6 K12 K13 86.45(8) 12 5_455 ?
K7 K12 K13 137.99(15) . 5_455 ?
K7 K12 K13 100.19(9) 9_566 5_455 ?
Nb4 K12 K13 133.34(11) . 5_455 ?
K13 K12 K13 64.61(11) 16 5_455 ?
As7 K13 As2 107.35(10) . 5 ?
As7 K13 As4 105.19(10) . 5_445 ?
As2 K13 As4 129.51(12) 5 5_445 ?
As7 K13 K11 64.67(9) . . ?
As2 K13 K11 170.56(14) 5 . ?
As4 K13 K11 59.38(10) 5_445 . ?
As7 K13 As6 73.04(8) . . ?
As2 K13 As6 106.13(11) 5 . ?
As4 K13 As6 119.78(10) 5_445 . ?
K11 K13 As6 67.39(10) . . ?
As7 K13 K8 61.70(10) . . ?
As2 K13 K8 59.16(9) 5 . ?
As4 K13 K8 166.90(14) 5_445 . ?
K11 K13 K8 111.50(14) . . ?
As6 K13 K8 58.76(8) . . ?
As7 K13 K4 57.20(8) . . ?
As2 K13 K4 114.26(12) 5 . ?
As4 K13 K4 57.30(9) 5_445 . ?
K11 K13 K4 66.51(10) . . ?
As6 K13 K4 122.48(11) . . ?
K8 K13 K4 111.34(12) . . ?
As7 K13 K3 58.66(8) . . ?
As2 K13 K3 59.31(8) 5 . ?
As4 K13 K3 110.96(11) 5_445 . ?
K11 K13 K3 116.55(12) . . ?
As6 K13 K3 116.68(10) . . ?
K8 K13 K3 63.15(9) . . ?
K4 K13 K3 60.42(9) . . ?
As7 K13 K16 136.0(2) . 5_545 ?
As2 K13 K16 66.1(3) 5 5_545 ?
As4 K13 K16 63.6(3) 5_445 5_545 ?
K11 K13 K16 123.0(3) . 5_545 ?
As6 K13 K16 150.7(2) . 5_545 ?
K8 K13 K16 124.9(3) . 5_545 ?
K4 K13 K16 84.89(18) . 5_545 ?
K3 K13 K16 84.7(3) . 5_545 ?
As7 K13 K10 108.56(11) . . ?
As2 K13 K10 62.31(12) 5 . ?
As4 K13 K10 137.19(15) 5_445 . ?
K11 K13 K10 114.26(15) . . ?
As6 K13 K10 50.28(8) . . ?
K8 K13 K10 53.63(12) . . ?
K4 K13 K10 164.77(14) . . ?
K3 K13 K10 108.79(15) . . ?
K16 K13 K10 105.59(18) 5_545 . ?
As7 K13 K12 153.34(11) . 5_545 ?
As2 K13 K12 97.45(9) 5 5_545 ?
As4 K13 K12 49.55(7) 5_445 5_545 ?
K11 K13 K12 91.34(10) . 5_545 ?
As6 K13 K12 109.70(11) . 5_545 ?
K8 K13 K12 143.35(13) . 5_545 ?
K4 K13 K12 103.86(11) . 5_545 ?
K3 K13 K12 132.08(13) . 5_545 ?
K16 K13 K12 47.7(3) 5_545 5_545 ?
K10 K13 K12 91.36(12) . 5_545 ?
As7 K13 K5 108.52(10) . 10_556 ?
As2 K13 K5 125.40(11) 5 10_556 ?
As4 K13 K5 76.93(8) 5_445 10_556 ?
K11 K13 K5 56.39(9) . 10_556 ?
As6 K13 K5 50.18(6) . 10_556 ?
K8 K13 K5 106.53(11) . 10_556 ?
K4 K13 K5 119.55(10) . 10_556 ?
K3 K13 K5 165.86(11) . 10_556 ?
K16 K13 K5 109.5(3) 5_545 10_556 ?
K10 K13 K5 67.97(14) . 10_556 ?
K12 K13 K5 62.02(9) 5_545 10_556 ?
K15 K14 As10 140.67(9) 9_556 12 ?
K15 K14 As10 140.67(9) 9_556 . ?
As10 K14 As10 75.69(12) 12 . ?
K15 K14 K2 103.63(16) 9_556 13_556 ?
As10 K14 K2 111.99(18) 12 13_556 ?
As10 K14 K2 57.25(9) . 13_556 ?
K15 K14 K2 103.63(16) 9_556 8_456 ?
As10 K14 K2 57.25(9) 12 8_456 ?
As10 K14 K2 111.99(18) . 8_456 ?
K2 K14 K2 96.5(2) 13_556 8_456 ?
K15 K14 Nb4 147.1(3) 9_556 . ?
As10 K14 Nb4 42.61(7) 12 . ?
As10 K14 Nb4 42.61(7) . . ?
K2 K14 Nb4 98.05(13) 13_556 . ?
K2 K14 Nb4 98.05(13) 8_456 . ?
K15 K14 K2 86.18(17) 9_556 . ?
As10 K14 K2 111.78(16) 12 . ?
As10 K14 K2 60.49(9) . . ?
K2 K14 K2 86.05(9) 13_556 . ?
K2 K14 K2 168.90(17) 8_456 . ?
Nb4 K14 K2 70.87(11) . . ?
K15 K14 K2 86.17(17) 9_556 12 ?
As10 K14 K2 60.49(9) 12 12 ?
As10 K14 K2 111.78(16) . 12 ?
K2 K14 K2 168.90(17) 13_556 12 ?
K2 K14 K2 86.05(9) 8_456 12 ?
Nb4 K14 K2 70.87(11) . 12 ?
K2 K14 K2 89.47(19) . 12 ?
K15 K14 As10 56.61(7) 9_556 13_556 ?
As10 K14 As10 160.21(13) 12 13_556 ?
As10 K14 As10 85.22(4) . 13_556 ?
K2 K14 As10 59.64(8) 13_556 13_556 ?
K2 K14 As10 137.74(18) 8_456 13_556 ?
Nb4 K14 As10 118.22(9) . 13_556 ?
K2 K14 As10 52.39(7) . 13_556 ?
K2 K14 As10 124.38(18) 12 13_556 ?
K15 K14 As10 56.61(7) 9_556 8_456 ?
As10 K14 As10 85.22(4) 12 8_456 ?
As10 K14 As10 160.21(13) . 8_456 ?
K2 K14 As10 137.74(18) 13_556 8_456 ?
K2 K14 As10 59.64(8) 8_456 8_456 ?
Nb4 K14 As10 118.22(9) . 8_456 ?
K2 K14 As10 124.38(18) . 8_456 ?
K2 K14 As10 52.39(7) 12 8_456 ?
As10 K14 As10 113.18(14) 13_556 8_456 ?
K15 K14 As9 108.3(2) 9_556 . ?
As10 K14 As9 66.78(10) 12 . ?
As10 K14 As9 66.78(10) . . ?
K2 K14 As9 121.14(12) 13_556 . ?
K2 K14 As9 121.13(12) 8_456 . ?
Nb4 K14 As9 38.80(7) . . ?
K2 K14 As9 49.44(9) . . ?
K2 K14 As9 49.44(9) 12 . ?
As10 K14 As9 101.06(11) 13_556 . ?
As10 K14 As9 101.06(11) 8_456 . ?
K15 K14 K16 50.8(3) 9_556 9_566 ?
As10 K14 K16 111.5(3) 12 9_566 ?
As10 K14 K16 111.5(3) . 9_566 ?
K2 K14 K16 129.15(14) 13_556 9_566 ?
K2 K14 K16 129.15(13) 8_456 9_566 ?
Nb4 K14 K16 96.4(3) . 9_566 ?
K2 K14 K16 53.85(18) . 9_566 ?
K2 K14 K16 53.84(18) 12 9_566 ?
As10 K14 K16 70.56(17) 13_556 9_566 ?
As10 K14 K16 70.56(17) 8_456 9_566 ?
As9 K14 K16 57.6(3) . 9_566 ?
K16 K15 As2 77.8(4) 1_545 . ?
K16 K15 As1 157.4(4) 1_545 . ?
As2 K15 As1 79.61(16) . . ?
K16 K15 K14 73.0(4) 1_545 9_556 ?
As2 K15 K14 150.8(3) . 9_556 ?
As1 K15 K14 129.5(3) . 9_556 ?
K16 K15 As10 84.67(19) 1_545 16_545 ?
As2 K15 As10 110.53(13) . 16_545 ?
As1 K15 As10 103.37(15) . 16_545 ?
K14 K15 As10 67.07(11) 9_556 16_545 ?
K16 K15 As10 84.67(19) 1_545 5_445 ?
As2 K15 As10 110.53(13) . 5_445 ?
As1 K15 As10 103.37(15) . 5_445 ?
K14 K15 As10 67.07(11) 9_556 5_445 ?
As10 K15 As10 134.1(2) 16_545 5_445 ?
K16 K15 K3 101.0(2) 1_545 16_545 ?
As2 K15 K3 62.85(11) . 16_545 ?
As1 K15 K3 68.20(12) . 16_545 ?
K14 K15 K3 122.80(10) 9_556 16_545 ?
As10 K15 K3 55.73(6) 16_545 16_545 ?
As10 K15 K3 169.6(2) 5_445 16_545 ?
K16 K15 K3 101.0(2) 1_545 5_445 ?
As2 K15 K3 62.85(11) . 5_445 ?
As1 K15 K3 68.20(12) . 5_445 ?
K14 K15 K3 122.80(10) 9_556 5_445 ?
As10 K15 K3 169.6(2) 16_545 5_445 ?
As10 K15 K3 55.73(6) 5_445 5_445 ?
K3 K15 K3 114.3(2) 16_545 5_445 ?
K16 K15 Nb1 118.2(4) 1_545 . ?
As2 K15 Nb1 40.35(9) . . ?
As1 K15 Nb1 39.26(9) . . ?
K14 K15 Nb1 168.8(3) 9_556 . ?
As10 K15 Nb1 112.21(11) 16_545 . ?
As10 K15 Nb1 112.21(11) 5_445 . ?
K3 K15 Nb1 57.45(10) 16_545 . ?
K3 K15 Nb1 57.45(10) 5_445 . ?
K16 K15 K6 138.6(2) 1_545 16_545 ?
As2 K15 K6 121.04(17) . 16_545 ?
As1 K15 K6 56.44(13) . 16_545 ?
K14 K15 K6 82.50(18) 9_556 16_545 ?
As10 K15 K6 54.85(9) 16_545 16_545 ?
As10 K15 K6 116.0(2) 5_445 16_545 ?
K3 K15 K6 65.15(10) 16_545 16_545 ?
K3 K15 K6 120.3(2) 5_445 16_545 ?
Nb1 K15 K6 88.16(15) . 16_545 ?
K16 K15 K6 138.6(2) 1_545 5_445 ?
As2 K15 K6 121.04(17) . 5_445 ?
As1 K15 K6 56.44(13) . 5_445 ?
K14 K15 K6 82.50(18) 9_556 5_445 ?
As10 K15 K6 116.0(2) 16_545 5_445 ?
As10 K15 K6 54.85(9) 5_445 5_445 ?
K3 K15 K6 120.3(2) 16_545 5_445 ?
K3 K15 K6 65.15(10) 5_445 5_445 ?
Nb1 K15 K6 88.16(15) . 5_445 ?
K6 K15 K6 66.82(16) 16_545 5_445 ?
K16 K15 K2 45.1(2) 1_545 4_556 ?
As2 K15 K2 107.43(18) . 4_556 ?
As1 K15 K2 145.93(10) . 4_556 ?
K14 K15 K2 49.83(12) 9_556 4_556 ?
As10 K15 K2 42.62(9) 16_545 4_556 ?
As10 K15 K2 104.88(17) 5_445 4_556 ?
K3 K15 K2 85.15(9) 16_545 4_556 ?
K3 K15 K2 145.2(2) 5_445 4_556 ?
Nb1 K15 K2 137.56(14) . 4_556 ?
K6 K15 K2 93.76(11) 16_545 4_556 ?
K6 K15 K2 131.24(18) 5_445 4_556 ?
K15 K16 K12 156.8(6) 1_565 . ?
K15 K16 K2 94.6(4) 1_565 4_566 ?
K12 K16 K2 100.4(4) . 4_566 ?
K15 K16 K2 94.6(4) 1_565 9_566 ?
K12 K16 K2 100.4(4) . 9_566 ?
K2 K16 K2 98.7(5) 4_566 9_566 ?
K15 K16 As9 116.6(5) 1_565 9_566 ?
K12 K16 As9 86.6(5) . 9_566 ?
K2 K16 As9 52.1(3) 4_566 9_566 ?
K2 K16 As9 52.1(3) 9_566 9_566 ?
K15 K16 As4 121.8(3) 1_565 12_655 ?
K12 K16 As4 55.8(2) . 12_655 ?
K2 K16 As4 57.23(15) 4_566 12_655 ?
K2 K16 As4 135.5(6) 9_566 12_655 ?
As9 K16 As4 86.7(3) 9_566 12_655 ?
K15 K16 As4 121.8(3) 1_565 1_455 ?
K12 K16 As4 55.8(2) . 1_455 ?
K2 K16 As4 135.5(6) 4_566 1_455 ?
K2 K16 As4 57.23(15) 9_566 1_455 ?
As9 K16 As4 86.7(3) 9_566 1_455 ?
As4 K16 As4 111.5(5) 12_655 1_455 ?
K15 K16 K14 56.2(3) 1_565 9_566 ?
K12 K16 K14 147.0(6) . 9_566 ?
K2 K16 K14 60.5(3) 4_566 9_566 ?
K2 K16 K14 60.5(3) 9_566 9_566 ?
As9 K16 K14 60.4(3) 9_566 9_566 ?
As4 K16 K14 117.3(3) 12_655 9_566 ?
As4 K16 K14 117.3(3) 1_455 9_566 ?
K15 K16 K13 87.2(4) 1_565 16 ?
K12 K16 K13 74.5(3) . 16 ?
K2 K16 K13 93.09(11) 4_566 16 ?
K2 K16 K13 167.8(4) 9_566 16 ?
As9 K16 K13 136.9(3) 9_566 16 ?
As4 K16 K13 50.60(15) 12_655 16 ?
As4 K16 K13 111.8(4) 1_455 16 ?
K14 K16 K13 129.1(4) 9_566 16 ?
K15 K16 K13 87.2(4) 1_565 5_455 ?
K12 K16 K13 74.5(3) . 5_455 ?
K2 K16 K13 167.8(4) 4_566 5_455 ?
K2 K16 K13 93.09(11) 9_566 5_455 ?
As9 K16 K13 136.9(3) 9_566 5_455 ?
As4 K16 K13 111.8(4) 12_655 5_455 ?
As4 K16 K13 50.60(15) 1_455 5_455 ?
K14 K16 K13 129.1(4) 9_566 5_455 ?
K13 K16 K13 75.0(3) 16 5_455 ?
K15 K16 K7 145.0(4) 1_565 . ?
K12 K16 K7 52.9(3) . . ?
K2 K16 K7 50.4(2) 4_566 . ?
K2 K16 K7 90.7(4) 9_566 . ?
As9 K16 K7 45.0(2) 9_566 . ?
As4 K16 K7 44.80(19) 12_655 . ?
As4 K16 K7 89.9(4) 1_455 . ?
K14 K16 K7 98.0(4) 9_566 . ?
K13 K16 K7 94.7(3) 16 . ?
K13 K16 K7 127.1(5) 5_455 . ?
K15 K16 K7 145.0(4) 1_565 9_566 ?
K12 K16 K7 52.9(3) . 9_566 ?
K2 K16 K7 90.7(4) 4_566 9_566 ?
K2 K16 K7 50.4(2) 9_566 9_566 ?
As9 K16 K7 45.0(2) 9_566 9_566 ?
As4 K16 K7 89.9(4) 12_655 9_566 ?
As4 K16 K7 44.80(19) 1_455 9_566 ?
K14 K16 K7 98.0(4) 9_566 9_566 ?
K13 K16 K7 127.1(5) 16 9_566 ?
K13 K16 K7 94.7(3) 5_455 9_566 ?
K7 K16 K7 50.7(2) . 9_566 ?

loop_
_geom_bond_atom_site_label_1
_geom_bond_atom_site_label_2
_geom_bond_distance
_geom_bond_site_symmetry_2
_geom_bond_publ_flag
Nb1 As1 2.444(2) . ?
Nb1 As2 2.498(2) . ?
Nb1 As3 2.5707(18) 3 ?
Nb1 As3 2.5708(18) . ?
Nb1 Nb1 3.155(3) 10_556 ?
Nb1 K1 3.632(5) . ?
Nb1 K3 3.635(3) 16_545 ?
Nb1 K3 3.635(3) 5_445 ?
Nb1 K15 3.828(7) . ?
Nb1 K8 3.927(4) 7_545 ?
Nb1 K8 3.927(4) 5_445 ?
Nb2 As4 2.4560(17) . ?
Nb2 As4 2.4560(17) 12_655 ?
Nb2 As5 2.547(3) 9_666 ?
Nb2 As5 2.562(2) . ?
Nb2 K7 3.676(4) . ?
Nb2 K7 3.676(4) 9_666 ?
Nb2 K4 3.792(4) 5 ?
Nb2 K6 3.974(3) 12_655 ?
Nb2 K6 3.974(3) . ?
Nb2 K11 4.011(5) 5 ?
Nb2 K2 4.137(4) 9_666 ?
Nb2 K2 4.137(4) 4_566 ?
Nb3 Nb3 0.000(4) 10_556 ?
Nb3 As7 2.490(2) 10_556 ?
Nb3 As7 2.490(2) . ?
Nb3 As6 2.555(2) . ?
Nb3 As6 2.555(2) 3 ?
Nb3 K8 3.536(4) 3 ?
Nb3 K8 3.536(4) . ?
Nb3 K11 3.858(5) . ?
Nb3 K11 3.858(5) 10_556 ?
Nb3 K1 3.940(6) . ?
Nb4 As9 2.472(3) . ?
Nb4 As10 2.5280(17) . ?
Nb4 As10 2.5281(17) 12 ?
Nb4 As8 2.530(3) . ?
Nb4 K14 3.528(6) . ?
Nb4 K6 3.602(3) . ?
Nb4 K6 3.602(3) 12 ?
Nb4 K4 3.911(4) . ?
Nb4 K3 3.929(3) . ?
Nb4 K3 3.929(3) 12 ?
Nb4 K12 4.078(5) . ?
As1 K15 3.288(8) . ?
As1 K5 3.408(4) 10_556 ?
As1 K5 3.408(4) 3 ?
As1 K6 3.483(3) 16_545 ?
As1 K6 3.483(3) 5_445 ?
As1 K11 3.500(5) . ?
As1 K1 3.595(3) . ?
As1 K3 3.954(3) 16_545 ?
As1 K3 3.954(3) 5_445 ?
As2 K15 3.223(8) . ?
As2 K13 3.336(4) 16_545 ?
As2 K13 3.336(4) 5_445 ?
As2 K8 3.442(4) 7_545 ?
As2 K8 3.442(4) 5_445 ?
As2 K3 3.654(3) 16_545 ?
As2 K3 3.654(3) 5_445 ?
As2 K10 3.852(7) 5_445 ?
As3 Nb1 2.5707(18) 10_556 ?
As3 K8 3.220(4) 5_445 ?
As3 K5 3.383(3) 12 ?
As3 K5 3.384(3) 3 ?
As3 K9 3.412(3) 5_445 ?
As3 K1 3.422(5) . ?
As3 K3 3.673(3) 14_446 ?
As3 K3 3.674(3) 5_445 ?
As4 K13 3.364(4) 5 ?
As4 K7 3.374(2) 9_666 ?
As4 K11 3.436(4) 5 ?
As4 K6 3.461(3) 12_655 ?
As4 K12 3.468(2) 1_655 ?
As4 K4 3.536(4) 5 ?
As4 K2 3.553(4) 9_666 ?
As4 K16 3.901(11) 1_655 ?
As5 Nb2 2.546(3) 9_666 ?
As5 K2 3.381(4) . ?
As5 K2 3.381(4) 12_655 ?
As5 K6 3.425(3) . ?
As5 K6 3.425(3) 12_655 ?
As5 K7 3.717(4) . ?
As5 K7 3.717(4) 9_666 ?
As6 Nb3 2.555(2) 10_556 ?
As6 K10 3.264(3) . ?
As6 K1 3.279(4) . ?
As6 K8 3.546(4) . ?
As6 K5 3.579(3) . ?
As6 K5 3.580(3) 10_556 ?
As6 K13 3.608(4) 10_556 ?
As6 K13 3.608(4) . ?
As6 K11 3.979(4) . ?
As6 K11 3.980(4) 10_556 ?
As7 Nb3 2.490(2) 10_556 ?
As7 K13 3.307(4) 12 ?
As7 K13 3.307(4) . ?
As7 K9 3.420(6) . ?
As7 K4 3.512(5) . ?
As7 K8 3.562(4) 3 ?
As7 K8 3.562(4) . ?
As7 K3 3.608(3) 12 ?
As7 K3 3.609(3) . ?
As7 K11 3.682(5) . ?
As8 K12 3.289(6) . ?
As8 K5 3.297(3) 7 ?
As8 K5 3.297(3) 14_456 ?
As8 K3 3.349(3) . ?
As8 K3 3.349(3) 12 ?
As8 K6 3.590(3) . ?
As8 K6 3.590(3) 12 ?
As9 K2 3.181(4) . ?
As9 K2 3.181(4) 12 ?
As9 K12 3.302(6) . ?
As9 K7 3.363(3) 9_566 ?
As9 K7 3.363(3) . ?
As9 K16 3.746(19) 9_566 ?
As9 K6 3.801(3) . ?
As9 K6 3.801(3) 12 ?
As9 K14 3.857(6) . ?
As10 K2 3.318(4) 13_556 ?
As10 K3 3.354(3) . ?
As10 K15 3.418(3) 5 ?
As10 K4 3.420(3) . ?
As10 K14 3.425(5) . ?
As10 K6 3.437(3) . ?
As10 K2 3.623(4) . ?
As10 K14 3.770(3) 13_556 ?
K1 As6 3.279(4) 3 ?
K1 As3 3.422(5) 3 ?
K1 As1 3.594(3) 10_556 ?
K1 K5 3.613(3) . ?
K1 K5 3.613(3) 12 ?
K1 K5 3.613(3) 10_556 ?
K1 K5 3.613(3) 3 ?
K1 Nb1 3.632(5) 10_556 ?
K2 As10 3.318(4) 13_556 ?
K2 K16 3.475(13) 9_566 ?
K2 K14 3.500(6) 13_556 ?
K2 As4 3.552(4) 9_666 ?
K2 K7 3.669(4) . ?
K2 K14 3.747(6) . ?
K2 K6 3.894(5) . ?
K2 K4 3.938(5) 13_556 ?
K2 Nb2 4.137(4) 9_666 ?
K3 Nb1 3.635(3) 5 ?
K3 As2 3.654(3) 5 ?
K3 As3 3.673(3) 5 ?
K3 K15 3.734(5) 5 ?
K3 K5 3.824(4) 7 ?
K3 K9 3.923(3) . ?
K3 As1 3.954(3) 5 ?
K3 K13 3.966(5) . ?
K4 As10 3.420(3) 12 ?
K4 As4 3.536(4) 5_445 ?
K4 As4 3.536(4) 16_545 ?
K4 Nb2 3.792(4) 5_445 ?
K4 K13 3.937(5) . ?
K4 K13 3.937(5) 12 ?
K4 K2 3.938(5) 13_556 ?
K4 K2 3.938(5) 8_456 ?
K4 K3 3.976(5) 12 ?
K5 As8 3.297(3) 14_546 ?
K5 As3 3.384(3) 3 ?
K5 As1 3.408(4) 10_556 ?
K5 K3 3.824(4) 7_545 ?
K5 K6 3.934(4) 7_545 ?
K5 K11 3.949(4) 10_556 ?
K5 K5 4.123(6) 10_556 ?
K5 K13 4.577(5) 10_556 ?
K5 K5 4.593(7) 12_655 ?
K5 K9 4.633(6) 5_545 ?
K6 As4 3.461(3) 12_655 ?
K6 As1 3.484(3) 5 ?
K6 K12 3.774(4) . ?
K6 K5 3.934(4) 7 ?
K6 K15 3.968(7) 5 ?
K7 As9 3.363(3) 9_566 ?
K7 As4 3.374(2) 9_666 ?
K7 As4 3.374(2) 12_655 ?
K7 K2 3.669(4) 4_566 ?
K7 Nb2 3.676(4) 9_666 ?
K7 As5 3.717(4) 9_666 ?
K7 K12 3.820(5) . ?
K7 K12 3.820(5) 9_566 ?
K8 As3 3.220(4) 5 ?
K8 As2 3.442(4) 14_556 ?
K8 As2 3.442(4) 5 ?
K8 K10 3.465(8) . ?
K8 Nb3 3.536(4) 10_556 ?
K8 As7 3.562(4) 10_556 ?
K8 K13 3.618(4) . ?
K8 K13 3.618(4) 10_556 ?
K8 K9 3.664(6) . ?
K9 As3 3.412(3) 5 ?
K9 As3 3.412(3) 7_455 ?
K9 As7 3.420(6) 10_556 ?
K9 K8 3.664(6) 3 ?
K9 K3 3.922(3) 10_556 ?
K9 K3 3.922(3) 3 ?
K9 K3 3.923(3) 12 ?
K9 K5 4.633(6) 16 ?
K9 K5 4.633(6) 5_455 ?
K10 As6 3.263(3) 3_655 ?
K10 K8 3.465(8) 3_655 ?
K10 As2 3.852(7) 14_556 ?
K10 As2 3.852(7) 5 ?
K10 K13 4.022(4) 12_655 ?
K10 K13 4.022(4) . ?
K10 K13 4.022(4) 3_655 ?
K10 K13 4.022(4) 10_556 ?
K10 K5 4.828(7) 12_655 ?
K11 As4 3.436(4) 5_445 ?
K11 As4 3.436(4) 16_545 ?
K11 K13 3.564(4) 12 ?
K11 K13 3.565(4) . ?
K11 Nb3 3.858(5) 10_556 ?
K11 K5 3.949(4) 10_556 ?
K11 K5 3.949(4) 3 ?
K11 As6 3.979(4) 3 ?
K12 As4 3.467(2) 12_655 ?
K12 As4 3.467(2) 1_455 ?
K12 K16 3.47(2) . ?
K12 K6 3.774(4) 12 ?
K12 K7 3.820(5) 9_566 ?
K12 K13 4.521(6) 16 ?
K12 K13 4.521(6) 5_455 ?
K13 As2 3.336(4) 5 ?
K13 As4 3.364(4) 5_445 ?
K13 K16 3.969(15) 5_545 ?
K13 K12 4.521(6) 5_545 ?
K13 K5 4.577(5) 10_556 ?
K14 K15 3.406(9) 9_556 ?
K14 As10 3.425(5) 12 ?
K14 K2 3.500(6) 13_556 ?
K14 K2 3.500(6) 8_456 ?
K14 K2 3.747(6) 12 ?
K14 As10 3.770(3) 13_556 ?
K14 As10 3.771(3) 8_456 ?
K14 K16 3.921(19) 9_566 ?
K15 K16 3.17(2) 1_545 ?
K15 K14 3.406(9) 9_556 ?
K15 As10 3.418(3) 16_545 ?
K15 As10 3.418(3) 5_445 ?
K15 K3 3.734(5) 16_545 ?
K15 K3 3.734(5) 5_445 ?
K15 K6 3.968(7) 16_545 ?
K15 K6 3.968(7) 5_445 ?
K15 K2 4.893(7) 4_556 ?
K16 K15 3.17(2) 1_565 ?
K16 K2 3.476(13) 4_566 ?
K16 K2 3.476(13) 9_566 ?
K16 As9 3.746(19) 9_566 ?
K16 As4 3.901(11) 12_655 ?
K16 As4 3.901(11) 1_455 ?
K16 K14 3.921(19) 9_566 ?
K16 K13 3.970(15) 16 ?
K16 K13 3.970(15) 5_455 ?
K16 K7 4.725(19) 9_566 ?
